data_7105180
loop_
_publ_author_name
'Ikegami, Shusaku'
'Kani, Kentaro'
'Ozeki, Tomoji'
'Yagasaki, Atsushi'

_publ_section_title
;
 Methylated molybdoplatinate--its unexpected ability to absorb
 methanol.
;
_journal_issue 5
_journal_name_full 'Chemical communications (Cambridge, England)'
_journal_page_first 785
_journal_page_last 787
_journal_paper_doi 10.1039/b915360h
_journal_volume 46
_journal_year 2010
_chemical_formula_moiety '(C16 H36 N +)7, (H4.5 Pt Mo6 O24 3.5-)2, 8(H2 O)'
_chemical_formula_sum 'C112 H277 Mo12 N7 O56 Pt2'
_chemical_formula_weight 4159.87
_chemical_name_systematic
;
?
;
_space_group_IT_number 14
_symmetry_cell_setting monoclinic
_symmetry_space_group_name_Hall '-P 2ybc'
_symmetry_space_group_name_H-M 'P 1 21/c 1'
_atom_sites_solution_hydrogens geom
_atom_sites_solution_primary direct
_atom_sites_solution_secondary difmap
_audit_creation_method SHELXL-97
_cell_angle_alpha 90.00
_cell_angle_beta 101.4270(4)
_cell_angle_gamma 90.00
_cell_formula_units_Z 4
_cell_length_a 33.0985(4)
_cell_length_b 18.0174(2)
_cell_length_c 29.4596(3)
_cell_measurement_temperature 123(2)
_cell_volume 17220.0(3)
_computing_cell_refinement 'HKL2000 (Otwinowski & Minor, 1997)'
_computing_data_collection CrystalClear
_computing_data_reduction 'HKL2000 (Otwinowski & Minor, 1997)'
_computing_structure_refinement 'SHELXL-97 (Sheldrick, 2008)'
_computing_structure_solution 'SHELXS-97 (Sheldrick, 2008)'
_diffrn_ambient_temperature 123(2)
_diffrn_measured_fraction_theta_full 1.000
_diffrn_measured_fraction_theta_max 0.986
_diffrn_measurement_device_type 'Rigaku MERCURY CCD'
_diffrn_measurement_method 'oscillation method, \w scans'
_diffrn_radiation_monochromator graphite
_diffrn_radiation_source 'Rigaku UltraX-18 rotating anode'
_diffrn_radiation_type MoK\a
_diffrn_radiation_wavelength 0.71073
_diffrn_reflns_av_R_equivalents 0.0459
_diffrn_reflns_av_sigmaI/netI 0.0725
_diffrn_reflns_limit_h_max 45
_diffrn_reflns_limit_h_min -39
_diffrn_reflns_limit_k_max 24
_diffrn_reflns_limit_k_min -18
_diffrn_reflns_limit_l_max 31
_diffrn_reflns_limit_l_min -39
_diffrn_reflns_number 156048
_diffrn_reflns_theta_full 25.50
_diffrn_reflns_theta_max 29.10
_diffrn_reflns_theta_min 1.29
_diffrn_standards_number 0
_exptl_absorpt_coefficient_mu 2.532
_exptl_absorpt_correction_T_max 0.6536
_exptl_absorpt_correction_T_min 0.6276
_exptl_absorpt_correction_type multi-scan
_exptl_absorpt_process_details
;
[c.f. r.h. blessing, acta cryst. (1995), a51, 33-38]
;
_exptl_crystal_colour light-yellow
_exptl_crystal_density_diffrn 1.605
_exptl_crystal_density_method 'not measured'
_exptl_crystal_description block
_exptl_crystal_F_000 8424
_exptl_crystal_size_max 0.26
_exptl_crystal_size_mid 0.19
_exptl_crystal_size_min 0.09
_refine_diff_density_max 3.184
_refine_diff_density_min -1.552
_refine_diff_density_rms 0.172
_refine_ls_extinction_method none
_refine_ls_goodness_of_fit_ref 1.119
_refine_ls_hydrogen_treatment constr
_refine_ls_matrix_type full
_refine_ls_number_parameters 1814
_refine_ls_number_reflns 45605
_refine_ls_number_restraints 6647
_refine_ls_restrained_S_all 1.182
_refine_ls_R_factor_all 0.1017
_refine_ls_R_factor_gt 0.0660
_refine_ls_shift/su_max 0.003
_refine_ls_shift/su_mean 0.000
_refine_ls_structure_factor_coef Fsqd
_refine_ls_weighting_details 'calc w=1/[\s^2^(Fo^2^)+(0.1039P)^2^+22.9056P] where P=(Fo^2^+2Fc^2^)/3'
_refine_ls_weighting_scheme calc
_refine_ls_wR_factor_gt 0.2135
_refine_ls_wR_factor_ref 0.2240
_reflns_number_gt 27444
_reflns_number_total 45605
_reflns_threshold_expression >2\s(I)
_cod_data_source_file b915360h.txt
_cod_data_source_block TBA7_[H9(PtMo6O24)2]_8H2O
_cod_original_sg_symbol_H-M P21/c
_cod_database_code 7105180

loop_
_symmetry_equiv_pos_as_xyz
'x, y, z'
'-x, y+1/2, -z+1/2'
'-x, -y, -z'
'x, -y-1/2, z-1/2'

loop_
_atom_site_label
_atom_site_type_symbol
_atom_site_fract_x
_atom_site_fract_y
_atom_site_fract_z
_atom_site_U_iso_or_equiv
_atom_site_adp_type
_atom_site_occupancy
_atom_site_symmetry_multiplicity
_atom_site_calc_flag
_atom_site_refinement_flags
_atom_site_disorder_assembly
_atom_site_disorder_group
Pt01 Pt 0.184404(10) 0.396110(15) 0.381467(11) 0.03130(9) Uani 1 1 d . . .
Mo01 Mo 0.17337(2) 0.46699(4) 0.27750(3) 0.04002(18) Uani 1 1 d . . .
Mo02 Mo 0.16294(2) 0.57088(4) 0.36651(3) 0.04054(18) Uani 1 1 d . . .
Mo03 Mo 0.17116(2) 0.49749(4) 0.47192(3) 0.03944(18) Uani 1 1 d . . .
Mo04 Mo 0.18837(3) 0.31494(4) 0.48648(3) 0.04455(19) Uani 1 1 d . . .
Mo05 Mo 0.19492(3) 0.20825(4) 0.39500(3) 0.04317(19) Uani 1 1 d . . .
Mo06 Mo 0.18967(3) 0.28913(4) 0.29081(3) 0.04228(19) Uani 1 1 d . . .
OC01 O 0.20832(17) 0.4815(3) 0.35237(19) 0.0336(12) Uani 1 1 d . . .
OC02 O 0.14718(16) 0.4739(3) 0.3985(2) 0.0362(13) Uani 1 1 d . . .
OC03 O 0.21410(17) 0.4100(3) 0.44844(18) 0.0327(12) Uani 1 1 d . . .
OC04 O 0.15658(18) 0.3113(3) 0.4084(2) 0.0414(14) Uani 1 1 d . . .
OC05 O 0.22175(17) 0.3149(2) 0.36557(18) 0.0323(12) Uani 1 1 d . . .
OC06 O 0.15537(19) 0.3793(3) 0.3163(2) 0.0419(14) Uani 1 1 d . . .
OB01 O 0.13874(18) 0.5289(3) 0.3081(2) 0.0454(15) Uani 1 1 d . . .
OB02 O 0.19774(18) 0.5689(3) 0.4324(2) 0.0404(14) Uani 1 1 d . . .
OB03 O 0.15228(19) 0.4011(3) 0.4860(2) 0.0459(15) Uani 1 1 d . . .
OB04 O 0.21958(19) 0.2517(3) 0.4534(2) 0.0436(15) Uani 1 1 d . . .
OB05 O 0.1671(2) 0.2244(3) 0.3325(2) 0.0481(16) Uani 1 1 d . . .
OB06 O 0.21289(19) 0.3856(3) 0.2743(2) 0.0434(14) Uani 1 1 d . . .
OT01 O 0.1369(2) 0.4497(3) 0.2283(2) 0.0527(16) Uani 1 1 d . . .
OT02 O 0.2048(2) 0.5357(3) 0.2629(2) 0.0482(15) Uani 1 1 d . . .
OT03 O 0.19504(19) 0.6375(3) 0.3499(2) 0.0480(16) Uani 1 1 d . . .
OT04 O 0.12130(19) 0.6201(3) 0.3763(2) 0.0508(16) Uani 1 1 d . . .
OT05 O 0.1295(2) 0.5488(3) 0.4779(2) 0.0549(17) Uani 1 1 d . . .
OT06 O 0.2083(2) 0.5167(4) 0.5193(2) 0.0577(18) Uani 1 1 d . . .
OT07 O 0.2245(2) 0.3285(4) 0.5358(2) 0.0579(18) Uani 1 1 d . . .
OT08 O 0.1544(2) 0.2528(4) 0.5008(3) 0.063(2) Uani 1 1 d . . .
OT09 O 0.1596(2) 0.1490(3) 0.4109(3) 0.0594(19) Uani 1 1 d . . .
OT10 O 0.2341(2) 0.1521(3) 0.3871(2) 0.0530(17) Uani 1 1 d . . .
OT11 O 0.2324(2) 0.2406(3) 0.2846(2) 0.0546(17) Uani 1 1 d . . .
OT12 O 0.1535(2) 0.2735(4) 0.2415(2) 0.0603(19) Uani 1 1 d . . .
Pt02 Pt 0.307445(10) 0.600914(14) 0.341768(11) 0.03082(9) Uani 1 1 d . . .
Mo21 Mo 0.31891(2) 0.52619(4) 0.44472(2) 0.03615(17) Uani 1 1 d . . .
Mo22 Mo 0.32828(2) 0.42720(3) 0.35418(3) 0.03542(17) Uani 1 1 d . . .
Mo23 Mo 0.32022(3) 0.50405(4) 0.24967(3) 0.04153(19) Uani 1 1 d . . .
Mo24 Mo 0.30293(3) 0.68709(4) 0.23783(3) 0.0475(2) Uani 1 1 d . . .
Mo25 Mo 0.29464(3) 0.78702(4) 0.33115(3) 0.04220(19) Uani 1 1 d . . .
Mo26 Mo 0.30387(2) 0.70461(4) 0.43464(3) 0.03754(17) Uani 1 1 d . . .
OC21 O 0.28408(16) 0.5139(3) 0.36955(18) 0.0324(12) Uani 1 1 d . . .
OC22 O 0.34452(18) 0.5247(3) 0.3231(2) 0.0381(13) Uani 1 1 d . . .
OC23 O 0.27826(19) 0.5887(3) 0.27443(18) 0.0377(13) Uani 1 1 d . . .
OC24 O 0.33440(17) 0.6878(3) 0.31514(18) 0.0335(12) Uani 1 1 d . . .
OC25 O 0.27047(17) 0.6806(3) 0.3594(2) 0.0360(13) Uani 1 1 d . . .
OC26 O 0.33805(17) 0.6160(3) 0.40611(18) 0.0327(12) Uani 1 1 d . . .
OB21 O 0.35384(16) 0.4639(3) 0.41315(19) 0.0358(13) Uani 1 1 d . . .
OB22 O 0.29350(19) 0.4311(3) 0.28794(19) 0.0408(14) Uani 1 1 d . . .
OB23 O 0.3389(2) 0.6015(3) 0.2372(2) 0.0495(16) Uani 1 1 d . . .
OB24 O 0.2706(2) 0.7450(3) 0.2716(2) 0.0476(15) Uani 1 1 d . . .
OB25 O 0.32574(18) 0.7718(3) 0.3933(2) 0.0443(15) Uani 1 1 d . . .
OB26 O 0.28005(18) 0.6078(3) 0.4490(2) 0.0404(14) Uani 1 1 d . . .
OT21 O 0.35472(18) 0.5430(3) 0.4935(2) 0.0427(14) Uani 1 1 d . . .
OT22 O 0.28740(18) 0.4585(3) 0.45932(19) 0.0415(14) Uani 1 1 d . . .
OT23 O 0.29555(19) 0.3598(3) 0.3681(2) 0.0448(15) Uani 1 1 d . . .
OT24 O 0.37001(18) 0.3795(3) 0.3426(2) 0.0441(14) Uani 1 1 d . . .
OT25 O 0.3638(2) 0.4550(3) 0.2447(2) 0.0556(18) Uani 1 1 d . . .
OT26 O 0.2834(2) 0.4861(3) 0.2009(2) 0.0588(18) Uani 1 1 d . . .
OT27 O 0.2671(3) 0.6746(4) 0.1888(2) 0.069(2) Uani 1 1 d . . .
OT28 O 0.3359(2) 0.7527(3) 0.2244(2) 0.0612(19) Uani 1 1 d . . .
OT29 O 0.3279(2) 0.8507(3) 0.3162(2) 0.0565(18) Uani 1 1 d . . .
OT30 O 0.2534(2) 0.8367(3) 0.3404(2) 0.0549(17) Uani 1 1 d . . .
OT31 O 0.2618(2) 0.7538(3) 0.4430(2) 0.0551(17) Uani 1 1 d . . .
OT32 O 0.3406(2) 0.7183(3) 0.4835(2) 0.0537(17) Uani 1 1 d . . .
N1 N 0.1866(2) 0.1398(3) 0.6178(2) 0.0575(16) Uani 1 1 d DU . .
C1 C 0.1911(3) 0.0662(3) 0.6435(3) 0.064(3) Uani 1 1 d DU . .
H1A H 0.2205 0.0593 0.6578 0.077 Uiso 1 1 calc R . .
H1B H 0.1756 0.0696 0.6690 0.077 Uiso 1 1 calc R . .
C2 C 0.1767(4) -0.0009(4) 0.6157(3) 0.063(3) Uani 1 1 d DU . .
H2A H 0.1915 -0.0047 0.5897 0.076 Uiso 1 1 calc R . .
H2B H 0.1469 0.0039 0.6024 0.076 Uiso 1 1 calc R . .
C3 C 0.1841(4) -0.0714(4) 0.6447(3) 0.074(3) Uani 1 1 d DU . .
H3A H 0.1693 -0.0674 0.6707 0.089 Uiso 1 1 calc R . .
H3B H 0.2139 -0.0760 0.6580 0.089 Uiso 1 1 calc R . .
C4 C 0.1695(4) -0.1409(5) 0.6167(4) 0.087(4) Uani 1 1 d DU . .
H4A H 0.1744 -0.1845 0.6369 0.131 Uiso 1 1 calc R . .
H4B H 0.1848 -0.1461 0.5916 0.131 Uiso 1 1 calc R . .
H4C H 0.1400 -0.1367 0.6035 0.131 Uiso 1 1 calc R . .
C5 C 0.2124(2) 0.1402(5) 0.5810(3) 0.058(2) Uani 1 1 d DU . .
H5A H 0.2029 0.0989 0.5593 0.070 Uiso 1 1 calc R . .
H5B H 0.2065 0.1869 0.5632 0.070 Uiso 1 1 calc R . .
C6 C 0.2579(2) 0.1337(5) 0.5957(3) 0.058(2) Uani 1 1 d DU . .
H6A H 0.2647 0.0869 0.6133 0.069 Uiso 1 1 calc R . .
H6B H 0.2685 0.1756 0.6164 0.069 Uiso 1 1 calc R . .
C7 C 0.2785(3) 0.1342(6) 0.5536(3) 0.068(3) Uani 1 1 d DU . .
H7A H 0.2661 0.0949 0.5317 0.082 Uiso 1 1 calc R . .
H7B H 0.2733 0.1825 0.5375 0.082 Uiso 1 1 calc R . .
C8 C 0.3247(3) 0.1214(7) 0.5674(4) 0.081(3) Uani 1 1 d DU . .
H8A H 0.3368 0.1209 0.5396 0.121 Uiso 1 1 calc R . .
H8B H 0.3299 0.0736 0.5834 0.121 Uiso 1 1 calc R . .
H8C H 0.3372 0.1613 0.5880 0.121 Uiso 1 1 calc R . .
C9 C 0.2003(3) 0.1998(3) 0.6533(3) 0.062(2) Uani 1 1 d DU . .
H9A H 0.1823 0.1980 0.6764 0.074 Uiso 1 1 calc R . .
H9B H 0.2287 0.1884 0.6697 0.074 Uiso 1 1 calc R . .
C10 C 0.1997(4) 0.2768(4) 0.6348(3) 0.071(3) Uani 1 1 d DU . .
H10A H 0.1709 0.2909 0.6211 0.085 Uiso 1 1 calc R . .
H10B H 0.2159 0.2786 0.6100 0.085 Uiso 1 1 calc R . .
C11 C 0.2175(4) 0.3322(4) 0.6729(3) 0.080(3) Uani 1 1 d DU . .
H11A H 0.2468 0.3199 0.6855 0.096 Uiso 1 1 calc R . .
H11B H 0.2022 0.3290 0.6984 0.096 Uiso 1 1 calc R . .
C12 C 0.2145(5) 0.4115(5) 0.6533(5) 0.098(4) Uani 1 1 d DU . .
H12A H 0.2258 0.4465 0.6780 0.147 Uiso 1 1 calc R . .
H12B H 0.1856 0.4237 0.6410 0.147 Uiso 1 1 calc R . .
H12C H 0.2302 0.4149 0.6285 0.147 Uiso 1 1 calc R . .
C13 C 0.1421(2) 0.1508(5) 0.5938(3) 0.067(2) Uani 1 1 d DU . .
H13A H 0.1399 0.1992 0.5776 0.080 Uiso 1 1 calc R . .
H13B H 0.1350 0.1118 0.5699 0.080 Uiso 1 1 calc R . .
C14 C 0.1110(3) 0.1489(7) 0.6238(4) 0.091(3) Uani 1 1 d DU . .
H14A H 0.1185 0.1859 0.6490 0.110 Uiso 1 1 calc R . .
H14B H 0.1113 0.0993 0.6383 0.110 Uiso 1 1 calc R . .
C15 C 0.0676(3) 0.1654(10) 0.5972(5) 0.156(6) Uani 1 1 d DU . .
H15A H 0.0478 0.1564 0.6178 0.187 Uiso 1 1 calc R . .
H15B H 0.0658 0.2186 0.5886 0.187 Uiso 1 1 calc R . .
C16 C 0.0550(5) 0.1192(13) 0.5538(6) 0.229(9) Uani 1 1 d DU . .
H16A H 0.0274 0.1340 0.5377 0.344 Uiso 1 1 calc R . .
H16B H 0.0548 0.0666 0.5622 0.344 Uiso 1 1 calc R . .
H16C H 0.0747 0.1270 0.5334 0.344 Uiso 1 1 calc R . .
N2 N 0.34734(19) 0.1485(3) 0.3456(2) 0.0529(15) Uani 1 1 d DU . .
C17 C 0.3295(3) 0.1600(4) 0.3882(3) 0.061(2) Uani 1 1 d DU . .
H17A H 0.2996 0.1703 0.3783 0.073 Uiso 1 1 calc R . .
H17B H 0.3322 0.1131 0.4060 0.073 Uiso 1 1 calc R . .
C18 C 0.3481(3) 0.2207(4) 0.4198(3) 0.059(2) Uani 1 1 d DU . .
H18A H 0.3509 0.2658 0.4013 0.071 Uiso 1 1 calc R . .
H18B H 0.3761 0.2057 0.4359 0.071 Uiso 1 1 calc R . .
C19 C 0.3220(3) 0.2387(6) 0.4556(3) 0.075(3) Uani 1 1 d DU . .
H19A H 0.2947 0.2571 0.4394 0.090 Uiso 1 1 calc R . .
H19B H 0.3174 0.1927 0.4722 0.090 Uiso 1 1 calc R . .
C20 C 0.3417(4) 0.2962(6) 0.4904(4) 0.090(4) Uani 1 1 d DU . .
H20A H 0.3238 0.3055 0.5126 0.135 Uiso 1 1 calc R . .
H20B H 0.3455 0.3425 0.4743 0.135 Uiso 1 1 calc R . .
H20C H 0.3685 0.2780 0.5069 0.135 Uiso 1 1 calc R . .
C21 C 0.3301(2) 0.0773(4) 0.3219(3) 0.058(2) Uani 1 1 d DU . .
H21A H 0.3456 0.0659 0.2972 0.069 Uiso 1 1 calc R . .
H21B H 0.3357 0.0365 0.3448 0.069 Uiso 1 1 calc R . .
C22 C 0.2852(3) 0.0767(4) 0.3009(4) 0.063(2) Uani 1 1 d DU . .
H22A H 0.2796 0.1130 0.2752 0.075 Uiso 1 1 calc R . .
H22B H 0.2693 0.0920 0.3245 0.075 Uiso 1 1 calc R . .
C23 C 0.2709(3) -0.0002(4) 0.2826(4) 0.067(3) Uani 1 1 d DU . .
H23A H 0.2410 0.0013 0.2695 0.081 Uiso 1 1 calc R . .
H23B H 0.2755 -0.0360 0.3086 0.081 Uiso 1 1 calc R . .
C24 C 0.2938(4) -0.0270(5) 0.2453(4) 0.083(3) Uani 1 1 d DU . .
H24A H 0.2839 -0.0766 0.2349 0.125 Uiso 1 1 calc R . .
H24B H 0.3234 -0.0290 0.2582 0.125 Uiso 1 1 calc R . .
H24C H 0.2886 0.0074 0.2190 0.125 Uiso 1 1 calc R . .
C25 C 0.3355(3) 0.2135(4) 0.3129(3) 0.057(2) Uani 1 1 d DU . .
H25A H 0.3054 0.2208 0.3089 0.069 Uiso 1 1 calc R . .
H25B H 0.3489 0.2585 0.3284 0.069 Uiso 1 1 calc R . .
C26 C 0.3458(4) 0.2097(4) 0.2661(3) 0.067(3) Uani 1 1 d DU . .
H26A H 0.3319 0.1662 0.2492 0.080 Uiso 1 1 calc R . .
H26B H 0.3759 0.2033 0.2690 0.080 Uiso 1 1 calc R . .
C27 C 0.3319(4) 0.2802(5) 0.2388(3) 0.080(3) Uani 1 1 d DU . .
H27A H 0.3015 0.2828 0.2329 0.096 Uiso 1 1 calc R . .
H27B H 0.3427 0.3237 0.2581 0.096 Uiso 1 1 calc R . .
C28 C 0.3461(4) 0.2854(6) 0.1930(3) 0.090(4) Uani 1 1 d DU . .
H28A H 0.3360 0.3318 0.1774 0.135 Uiso 1 1 calc R . .
H28B H 0.3350 0.2433 0.1734 0.135 Uiso 1 1 calc R . .
H28C H 0.3762 0.2845 0.1986 0.135 Uiso 1 1 calc R . .
C29 C 0.3938(2) 0.1433(5) 0.3591(3) 0.066(2) Uani 1 1 d DU . .
H29A H 0.4048 0.1327 0.3309 0.079 Uiso 1 1 calc R . .
H29B H 0.4045 0.1924 0.3708 0.079 Uiso 1 1 calc R . .
C30 C 0.4104(3) 0.0863(6) 0.3947(4) 0.081(3) Uani 1 1 d DU . .
H30A H 0.4003 0.0367 0.3834 0.098 Uiso 1 1 calc R . .
H30B H 0.4002 0.0967 0.4235 0.098 Uiso 1 1 calc R . .
C31 C 0.4574(3) 0.0862(6) 0.4053(5) 0.094(4) Uani 1 1 d DU . .
H31A H 0.4674 0.1360 0.4165 0.112 Uiso 1 1 calc R . .
H31B H 0.4674 0.0762 0.3764 0.112 Uiso 1 1 calc R . .
C32 C 0.4754(4) 0.0285(8) 0.4415(5) 0.132(6) Uani 1 1 d DU . .
H32A H 0.5056 0.0307 0.4470 0.198 Uiso 1 1 calc R . .
H32B H 0.4661 -0.0211 0.4303 0.198 Uiso 1 1 calc R . .
H32C H 0.4661 0.0387 0.4705 0.198 Uiso 1 1 calc R . .
N3 N 0.29955(18) 0.6437(3) 0.60202(19) 0.0455(14) Uani 1 1 d DU . .
C33 C 0.2867(3) 0.7053(3) 0.5668(2) 0.050(2) Uani 1 1 d DU . .
H33A H 0.3052 0.7044 0.5443 0.060 Uiso 1 1 calc R . .
H33B H 0.2584 0.6947 0.5496 0.060 Uiso 1 1 calc R . .
C34 C 0.2873(4) 0.7817(4) 0.5870(3) 0.069(3) Uani 1 1 d DU . .
H34A H 0.3157 0.7937 0.6032 0.083 Uiso 1 1 calc R . .
H34B H 0.2693 0.7828 0.6101 0.083 Uiso 1 1 calc R . .
C35 C 0.2729(4) 0.8397(4) 0.5503(3) 0.076(3) Uani 1 1 d DU . .
H35A H 0.2450 0.8265 0.5331 0.091 Uiso 1 1 calc R . .
H35B H 0.2917 0.8402 0.5281 0.091 Uiso 1 1 calc R . .
C36 C 0.2716(4) 0.9168(4) 0.5710(4) 0.087(4) Uani 1 1 d DU . .
H36A H 0.2623 0.9527 0.5461 0.131 Uiso 1 1 calc R . .
H36B H 0.2992 0.9305 0.5877 0.131 Uiso 1 1 calc R . .
H36C H 0.2525 0.9169 0.5925 0.131 Uiso 1 1 calc R . .
C37 C 0.2715(2) 0.6423(5) 0.6366(3) 0.056(2) Uani 1 1 d DU . .
H37A H 0.2805 0.6013 0.6586 0.068 Uiso 1 1 calc R . .
H37B H 0.2755 0.6892 0.6544 0.068 Uiso 1 1 calc R . .
C38 C 0.2265(2) 0.6331(6) 0.6178(3) 0.069(3) Uani 1 1 d DU . .
H38A H 0.2217 0.5869 0.5993 0.083 Uiso 1 1 calc R . .
H38B H 0.2163 0.6754 0.5972 0.083 Uiso 1 1 calc R . .
C39 C 0.2034(3) 0.6297(7) 0.6580(4) 0.086(3) Uani 1 1 d DU . .
H39A H 0.2132 0.5866 0.6779 0.103 Uiso 1 1 calc R . .
H39B H 0.2092 0.6753 0.6770 0.103 Uiso 1 1 calc R . .
C40 C 0.1570(3) 0.6228(8) 0.6400(5) 0.111(5) Uani 1 1 d DU . .
H40A H 0.1429 0.6210 0.6663 0.167 Uiso 1 1 calc R . .
H40B H 0.1512 0.5773 0.6217 0.167 Uiso 1 1 calc R . .
H40C H 0.1472 0.6658 0.6206 0.167 Uiso 1 1 calc R . .
C41 C 0.2976(3) 0.5714(3) 0.5761(2) 0.0451(19) Uani 1 1 d DU . .
H41A H 0.2690 0.5636 0.5592 0.054 Uiso 1 1 calc R . .
H41B H 0.3153 0.5754 0.5528 0.054 Uiso 1 1 calc R . .
C42 C 0.3107(4) 0.5047(4) 0.6054(3) 0.065(3) Uani 1 1 d DU . .
H42A H 0.2930 0.4995 0.6286 0.079 Uiso 1 1 calc R . .
H42B H 0.3395 0.5115 0.6223 0.079 Uiso 1 1 calc R . .
C43 C 0.3079(4) 0.4342(4) 0.5764(3) 0.071(3) Uani 1 1 d DU . .
H43A H 0.3260 0.4391 0.5535 0.086 Uiso 1 1 calc R . .
H43B H 0.2793 0.4278 0.5591 0.086 Uiso 1 1 calc R . .
C44 C 0.3207(5) 0.3656(5) 0.6064(4) 0.088(4) Uani 1 1 d DU . .
H44A H 0.3193 0.3216 0.5866 0.132 Uiso 1 1 calc R . .
H44B H 0.3021 0.3594 0.6282 0.132 Uiso 1 1 calc R . .
H44C H 0.3490 0.3720 0.6238 0.132 Uiso 1 1 calc R . .
C45 C 0.3430(2) 0.6577(5) 0.6284(3) 0.064(2) Uani 1 1 d DU . .
H45A H 0.3431 0.7049 0.6456 0.076 Uiso 1 1 calc R . .
H45B H 0.3503 0.6176 0.6516 0.076 Uiso 1 1 calc R . .
C46 C 0.3758(2) 0.6617(8) 0.6005(3) 0.087(3) Uani 1 1 d DU A .
H46A H 0.3699 0.7034 0.5783 0.105 Uiso 1 1 calc R . .
H46B H 0.3759 0.6153 0.5825 0.105 Uiso 1 1 calc R . .
C47 C 0.4182(3) 0.6729(10) 0.6318(5) 0.125(5) Uani 1 1 d DU . .
H47A H 0.4183 0.6508 0.6626 0.150 Uiso 0.653(18) 1 calc PR A 3
H47B H 0.4240 0.7266 0.6360 0.150 Uiso 0.653(18) 1 calc PR A 3
H47C H 0.4321 0.6243 0.6379 0.150 Uiso 0.347(18) 1 calc PR A 4
H47D H 0.4353 0.7048 0.6158 0.150 Uiso 0.347(18) 1 calc PR A 4
C48A C 0.4514(4) 0.6361(18) 0.6098(8) 0.175(9) Uani 0.653(18) 1 d PDU A 3
H48A H 0.4784 0.6425 0.6302 0.263 Uiso 0.653(18) 1 calc PR A 3
H48B H 0.4517 0.6593 0.5798 0.263 Uiso 0.653(18) 1 calc PR A 3
H48C H 0.4454 0.5831 0.6054 0.263 Uiso 0.653(18) 1 calc PR A 3
C48B C 0.4143(5) 0.7089(13) 0.6778(5) 0.162(11) Uani 0.347(18) 1 d PDU A 4
H48D H 0.4417 0.7135 0.6976 0.242 Uiso 0.347(18) 1 calc PR A 4
H48E H 0.3968 0.6781 0.6933 0.242 Uiso 0.347(18) 1 calc PR A 4
H48F H 0.4019 0.7583 0.6719 0.242 Uiso 0.347(18) 1 calc PR A 4
N4 N 0.1744(2) -0.0675(3) 0.4137(3) 0.080(2) Uani 1 1 d DU . .
C49 C 0.1692(3) -0.0714(4) 0.3616(3) 0.076(2) Uani 1 1 d DU . .
H49A H 0.1926 -0.1000 0.3543 0.092 Uiso 1 1 calc R . .
H49B H 0.1438 -0.0999 0.3494 0.092 Uiso 1 1 calc R . .
C50 C 0.1667(4) 0.0007(4) 0.3361(3) 0.073(3) Uani 1 1 d DU . .
H50A H 0.1927 0.0285 0.3460 0.088 Uiso 1 1 calc R . .
H50B H 0.1440 0.0310 0.3437 0.088 Uiso 1 1 calc R . .
C51 C 0.1591(4) -0.0124(6) 0.2836(3) 0.092(3) Uani 1 1 d DU . .
H51A H 0.1820 -0.0423 0.2761 0.110 Uiso 1 1 calc R . .
H51B H 0.1332 -0.0406 0.2738 0.110 Uiso 1 1 calc R . .
C52 C 0.1561(5) 0.0612(6) 0.2572(4) 0.102(4) Uani 1 1 d DU . .
H52A H 0.1517 0.0512 0.2239 0.153 Uiso 1 1 calc R . .
H52B H 0.1818 0.0891 0.2668 0.153 Uiso 1 1 calc R . .
H52C H 0.1330 0.0902 0.2640 0.153 Uiso 1 1 calc R . .
C53 C 0.2122(2) -0.0221(4) 0.4341(3) 0.066(2) Uani 1 1 d DU . .
H53A H 0.2082 0.0290 0.4217 0.079 Uiso 1 1 calc R . .
H53B H 0.2142 -0.0190 0.4681 0.079 Uiso 1 1 calc R . .
C54 C 0.2522(2) -0.0507(5) 0.4251(4) 0.063(2) Uani 1 1 d DU . .
H54A H 0.2522 -0.0471 0.3916 0.076 Uiso 1 1 calc R . .
H54B H 0.2552 -0.1036 0.4341 0.076 Uiso 1 1 calc R . .
C55 C 0.2885(2) -0.0069(5) 0.4521(4) 0.065(2) Uani 1 1 d DU . .
H55A H 0.2865 0.0453 0.4414 0.077 Uiso 1 1 calc R . .
H55B H 0.2872 -0.0072 0.4854 0.077 Uiso 1 1 calc R . .
C56 C 0.3296(3) -0.0389(6) 0.4461(4) 0.073(3) Uani 1 1 d DU . .
H56A H 0.3521 -0.0099 0.4645 0.109 Uiso 1 1 calc R . .
H56B H 0.3315 -0.0368 0.4134 0.109 Uiso 1 1 calc R . .
H56C H 0.3317 -0.0906 0.4567 0.109 Uiso 1 1 calc R . .
C57 C 0.1370(3) -0.0313(5) 0.4271(4) 0.090(3) Uani 1 1 d DU . .
H57A H 0.1341 0.0191 0.4134 0.108 Uiso 1 1 calc R . .
H57B H 0.1123 -0.0600 0.4126 0.108 Uiso 1 1 calc R . .
C58 C 0.1371(4) -0.0244(8) 0.4775(4) 0.133(5) Uani 1 1 d DU . .
H58A H 0.1607 0.0068 0.4921 0.159 Uiso 1 1 calc R . .
H58B H 0.1409 -0.0742 0.4919 0.159 Uiso 1 1 calc R . .
C59 C 0.0976(4) 0.0095(10) 0.4874(6) 0.161(6) Uani 1 1 d DU . .
H59A H 0.0946 0.0603 0.4743 0.193 Uiso 1 1 calc R . .
H59B H 0.1001 0.0138 0.5213 0.193 Uiso 1 1 calc R . .
C60 C 0.0584(4) -0.0343(13) 0.4677(8) 0.200(8) Uani 1 1 d DU . .
H60A H 0.0344 -0.0079 0.4745 0.300 Uiso 1 1 calc R . .
H60B H 0.0601 -0.0837 0.4819 0.300 Uiso 1 1 calc R . .
H60C H 0.0556 -0.0394 0.4341 0.300 Uiso 1 1 calc R . .
C61 C 0.1807(3) -0.1444(4) 0.4351(4) 0.098(3) Uani 1 1 d DU . .
H61A H 0.1999 -0.1712 0.4190 0.118 Uiso 1 1 calc R . .
H61B H 0.1951 -0.1379 0.4677 0.118 Uiso 1 1 calc R . .
C62 C 0.1456(3) -0.1931(5) 0.4354(5) 0.123(4) Uani 1 1 d DU . .
H62A H 0.1321 -0.2050 0.4031 0.147 Uiso 1 1 calc R . .
H62B H 0.1252 -0.1673 0.4502 0.147 Uiso 1 1 calc R . .
C63 C 0.1590(4) -0.2648(5) 0.4615(4) 0.084(3) Uani 1 1 d DU . .
H63A H 0.1428 -0.3065 0.4452 0.101 Uiso 1 1 calc R . .
H63B H 0.1884 -0.2741 0.4609 0.101 Uiso 1 1 calc R . .
C64 C 0.1535(5) -0.2632(7) 0.5115(4) 0.106(4) Uani 1 1 d DU . .
H64A H 0.1628 -0.3105 0.5265 0.160 Uiso 1 1 calc R . .
H64B H 0.1243 -0.2556 0.5123 0.160 Uiso 1 1 calc R . .
H64C H 0.1698 -0.2226 0.5280 0.160 Uiso 1 1 calc R . .
N5 N 0.4704(2) 0.4256(4) 0.1913(3) 0.085(2) Uani 1 1 d DU . .
C65 C 0.4551(3) 0.4000(5) 0.2338(3) 0.089(3) Uani 1 1 d DU . .
H65A H 0.4580 0.4414 0.2563 0.107 Uiso 1 1 calc R . .
H65B H 0.4254 0.3882 0.2247 0.107 Uiso 1 1 calc R . .
C66 C 0.4770(4) 0.3335(7) 0.2574(5) 0.135(5) Uani 1 1 d DU . .
H66A H 0.5069 0.3441 0.2664 0.161 Uiso 1 1 calc R . .
H66B H 0.4733 0.2908 0.2358 0.161 Uiso 1 1 calc R . .
C67 C 0.4599(4) 0.3142(9) 0.3004(5) 0.173(6) Uani 1 1 d DU . .
H67A H 0.4297 0.3077 0.2918 0.208 Uiso 1 1 calc R . .
H67B H 0.4658 0.3551 0.3232 0.208 Uiso 1 1 calc R . .
C68 C 0.4800(6) 0.2426(10) 0.3215(7) 0.227(9) Uani 1 1 d DU . .
H68A H 0.4688 0.2295 0.3489 0.341 Uiso 1 1 calc R . .
H68B H 0.5099 0.2498 0.3306 0.341 Uiso 1 1 calc R . .
H68C H 0.4743 0.2025 0.2987 0.341 Uiso 1 1 calc R . .
C69 C 0.4480(3) 0.4945(5) 0.1708(4) 0.096(3) Uani 1 1 d DU . .
H69A H 0.4516 0.5330 0.1952 0.116 Uiso 1 1 calc R . .
H69B H 0.4618 0.5127 0.1460 0.116 Uiso 1 1 calc R . .
C70 C 0.4034(3) 0.4885(8) 0.1511(5) 0.143(5) Uani 1 1 d DU . .
H70A H 0.3884 0.4726 0.1753 0.172 Uiso 1 1 calc R . .
H70B H 0.3987 0.4513 0.1258 0.172 Uiso 1 1 calc R . .
C71 C 0.3881(4) 0.5651(8) 0.1321(5) 0.164(6) Uani 1 1 d DU . .
H71A H 0.3577 0.5669 0.1283 0.196 Uiso 1 1 calc R . .
H71B H 0.3998 0.6036 0.1550 0.196 Uiso 1 1 calc R . .
C72 C 0.3999(6) 0.5829(11) 0.0859(5) 0.173(7) Uani 1 1 d DU . .
H72A H 0.3899 0.6326 0.0758 0.260 Uiso 1 1 calc R . .
H72B H 0.3874 0.5463 0.0628 0.260 Uiso 1 1 calc R . .
H72C H 0.4299 0.5812 0.0894 0.260 Uiso 1 1 calc R . .
C73 C 0.4649(4) 0.3625(5) 0.1572(3) 0.124(4) Uani 1 1 d DU . .
H73A H 0.4838 0.3222 0.1708 0.149 Uiso 1 1 calc R . .
H73B H 0.4365 0.3434 0.1547 0.149 Uiso 1 1 calc R . .
C74 C 0.4715(6) 0.3757(9) 0.1096(4) 0.168(6) Uani 1 1 d DU . .
H74A H 0.5012 0.3841 0.1104 0.201 Uiso 1 1 calc R . .
H74B H 0.4563 0.4207 0.0968 0.201 Uiso 1 1 calc R . .
C75 C 0.4566(8) 0.3088(8) 0.0785(5) 0.212(8) Uani 1 1 d DU . .
H75A H 0.4789 0.2715 0.0817 0.255 Uiso 1 1 calc R . .
H75B H 0.4327 0.2857 0.0886 0.255 Uiso 1 1 calc R . .
C76 C 0.4440(8) 0.3316(11) 0.0277(5) 0.239(9) Uani 1 1 d DU . .
H76A H 0.4338 0.2881 0.0089 0.358 Uiso 1 1 calc R . .
H76B H 0.4679 0.3523 0.0171 0.358 Uiso 1 1 calc R . .
H76C H 0.4222 0.3691 0.0244 0.358 Uiso 1 1 calc R . .
C77 C 0.5149(3) 0.4475(6) 0.2055(4) 0.117(4) Uani 1 1 d DU . .
H77A H 0.5307 0.4021 0.2165 0.140 Uiso 1 1 calc R . .
H77B H 0.5243 0.4643 0.1774 0.140 Uiso 1 1 calc R . .
C78 C 0.5267(4) 0.5057(9) 0.2416(6) 0.171(6) Uani 1 1 d DU . .
H78A H 0.5187 0.4907 0.2709 0.205 Uiso 1 1 calc R . .
H78B H 0.5131 0.5534 0.2313 0.205 Uiso 1 1 calc R . .
C79 C 0.5742(4) 0.5132(10) 0.2484(7) 0.231(8) Uani 1 1 d DU . .
H79A H 0.5871 0.4665 0.2618 0.277 Uiso 1 1 calc R . .
H79B H 0.5817 0.5201 0.2177 0.277 Uiso 1 1 calc R . .
C80 C 0.5915(5) 0.5771(12) 0.2795(7) 0.260(10) Uani 1 1 d DU . .
H80A H 0.6214 0.5799 0.2816 0.391 Uiso 1 1 calc R . .
H80B H 0.5856 0.5693 0.3105 0.391 Uiso 1 1 calc R . .
H80C H 0.5787 0.6236 0.2666 0.391 Uiso 1 1 calc R . .
N6 N 0.0446(4) 0.6468(8) 0.2382(5) 0.261(6) Uani 1 1 d DU . .
C81 C 0.0342(5) 0.5867(12) 0.2696(7) 0.296(8) Uani 1 1 d DU . .
H81A H 0.0497 0.5420 0.2635 0.356 Uiso 1 1 calc R . .
H81B H 0.0461 0.6024 0.3017 0.356 Uiso 1 1 calc R . .
C82 C -0.0085(5) 0.5619(15) 0.2697(11) 0.311(9) Uani 1 1 d DU . .
H82A H -0.0220 0.5457 0.2382 0.373 Uiso 1 1 calc R . .
H82B H -0.0247 0.6034 0.2791 0.373 Uiso 1 1 calc R . .
C83 C -0.0068(6) 0.4973(15) 0.3038(10) 0.325(10) Uani 1 1 d DU . .
H83A H 0.0164 0.4646 0.3003 0.390 Uiso 1 1 calc R . .
H83B H -0.0005 0.5178 0.3356 0.390 Uiso 1 1 calc R . .
C84 C -0.0454(8) 0.4498(13) 0.2991(11) 0.346(13) Uani 1 1 d DU . .
H84A H -0.0403 0.4089 0.3214 0.519 Uiso 1 1 calc R . .
H84B H -0.0524 0.4297 0.2676 0.519 Uiso 1 1 calc R . .
H84C H -0.0682 0.4803 0.3053 0.519 Uiso 1 1 calc R . .
C85 C 0.0257(6) 0.7186(10) 0.2496(7) 0.310(8) Uani 1 1 d DU . .
H85A H 0.0337 0.7578 0.2296 0.372 Uiso 1 1 calc R . .
H85B H -0.0047 0.7133 0.2411 0.372 Uiso 1 1 calc R . .
C86 C 0.0363(8) 0.7454(10) 0.2988(6) 0.379(10) Uani 1 1 d DU . .
H86A H 0.0660 0.7377 0.3113 0.455 Uiso 1 1 calc R . .
H86B H 0.0204 0.7171 0.3181 0.455 Uiso 1 1 calc R . .
C87 C 0.0258(7) 0.8282(11) 0.2999(9) 0.421(12) Uani 1 1 d DU . .
H87A H 0.0260 0.8498 0.2691 0.505 Uiso 1 1 calc R . .
H87B H -0.0025 0.8333 0.3058 0.505 Uiso 1 1 calc R . .
C88 C 0.0551(7) 0.8728(15) 0.3363(13) 0.441(15) Uani 1 1 d DU . .
H88A H 0.0512 0.9259 0.3297 0.661 Uiso 1 1 calc R . .
H88B H 0.0836 0.8591 0.3356 0.661 Uiso 1 1 calc R . .
H88C H 0.0494 0.8621 0.3670 0.661 Uiso 1 1 calc R . .
C89 C 0.0283(7) 0.6280(11) 0.1879(5) 0.291(8) Uani 1 1 d DU . .
H89A H -0.0020 0.6342 0.1814 0.350 Uiso 1 1 calc R . .
H89B H 0.0397 0.6644 0.1686 0.350 Uiso 1 1 calc R . .
C90 C 0.0379(10) 0.5519(10) 0.1732(7) 0.340(10) Uani 1 1 d DU . .
H90A H 0.0262 0.5146 0.1916 0.407 Uiso 1 1 calc R . .
H90B H 0.0682 0.5448 0.1789 0.407 Uiso 1 1 calc R . .
C91 C 0.0197(10) 0.5409(15) 0.1214(8) 0.367(12) Uani 1 1 d DU . .
H91A H 0.0236 0.4887 0.1127 0.440 Uiso 1 1 calc R . .
H91B H -0.0102 0.5513 0.1154 0.440 Uiso 1 1 calc R . .
C92 C 0.0408(12) 0.5926(18) 0.0920(7) 0.389(14) Uani 1 1 d DU . .
H92A H 0.0308 0.5817 0.0592 0.583 Uiso 1 1 calc R . .
H92B H 0.0707 0.5850 0.0999 0.583 Uiso 1 1 calc R . .
H92C H 0.0344 0.6443 0.0983 0.583 Uiso 1 1 calc R . .
C93 C 0.0911(4) 0.6530(10) 0.2455(7) 0.238(7) Uani 1 1 d DU . .
H93A H 0.1011 0.6676 0.2782 0.285 Uiso 1 1 calc R . .
H93B H 0.1018 0.6024 0.2420 0.285 Uiso 1 1 calc R . .
C94 C 0.1114(4) 0.7031(9) 0.2169(6) 0.215(7) Uani 1 1 d DU B .
H94A H 0.0979 0.7523 0.2147 0.257 Uiso 1 1 calc R . .
H94B H 0.1082 0.6826 0.1852 0.257 Uiso 1 1 calc R . .
C95 C 0.1578(4) 0.7121(7) 0.2380(6) 0.175(6) Uani 1 1 d DU . .
H95A H 0.1696 0.6637 0.2496 0.210 Uiso 0.63(3) 1 calc PR B 5
H95B H 0.1726 0.7299 0.2140 0.210 Uiso 0.63(3) 1 calc PR B 5
H95C H 0.1657 0.6764 0.2637 0.210 Uiso 0.37(3) 1 calc PR B 6
H95D H 0.1741 0.7007 0.2141 0.210 Uiso 0.37(3) 1 calc PR B 6
C96A C 0.1627(4) 0.7680(7) 0.2778(6) 0.183(9) Uani 0.63(3) 1 d PRDU B 5
H96A H 0.1921 0.7739 0.2914 0.275 Uiso 0.63(3) 1 calc PR B 5
H96B H 0.1481 0.7499 0.3014 0.275 Uiso 0.63(3) 1 calc PR B 5
H96C H 0.1512 0.8159 0.2660 0.275 Uiso 0.63(3) 1 calc PR B 5
C96B C 0.1675(10) 0.7907(9) 0.2560(9) 0.178(10) Uani 0.37(3) 1 d PDU B 6
H96D H 0.1971 0.7950 0.2689 0.267 Uiso 0.37(3) 1 calc PR B 6
H96E H 0.1519 0.8016 0.2802 0.267 Uiso 0.37(3) 1 calc PR B 6
H96F H 0.1599 0.8262 0.2305 0.267 Uiso 0.37(3) 1 calc PR B 6
N7 N 0.02017(17) 0.5213(4) 0.5047(3) 0.148(4) Uani 0.50 1 d PDU C -1
C97 C 0.0553(4) 0.4704(11) 0.5260(6) 0.147(6) Uani 0.50 1 d PDU C -1
H97A H 0.0587 0.4334 0.5022 0.177 Uiso 0.50 1 calc PR C -1
H97B H 0.0808 0.5007 0.5322 0.177 Uiso 0.50 1 calc PR C -1
C98 C 0.0535(6) 0.4290(17) 0.5689(9) 0.142(8) Uani 0.50 1 d PDU C -1
H98A H 0.0335 0.3878 0.5616 0.170 Uiso 0.50 1 calc PR C -1
H98B H 0.0437 0.4626 0.5911 0.170 Uiso 0.50 1 calc PR C -1
C99 C 0.0958(6) 0.3977(16) 0.5914(8) 0.124(8) Uani 0.50 1 d PDU C -1
H99A H 0.1041 0.3594 0.5709 0.149 Uiso 0.50 1 calc PR C -1
H99B H 0.1166 0.4379 0.5952 0.149 Uiso 0.50 1 calc PR C -1
C100 C 0.0945(8) 0.3637(15) 0.6385(7) 0.110(8) Uani 0.50 1 d PDU C -1
H100A H 0.1211 0.3404 0.6512 0.166 Uiso 0.50 1 calc PR C -1
H100B H 0.0726 0.3261 0.6349 0.166 Uiso 0.50 1 calc PR C -1
H100C H 0.0888 0.4026 0.6596 0.166 Uiso 0.50 1 calc PR C -1
C101 C 0.0297(5) 0.5461(11) 0.4587(6) 0.143(6) Uani 0.50 1 d PDU C -1
H101A H 0.0563 0.5730 0.4652 0.172 Uiso 0.50 1 calc PR C -1
H101B H 0.0338 0.5010 0.4409 0.172 Uiso 0.50 1 calc PR C -1
C102 C -0.0007(6) 0.5939(12) 0.4283(7) 0.122(7) Uani 0.50 1 d PDU C -1
H102A H -0.0150 0.6255 0.4476 0.146 Uiso 0.50 1 calc PR C -1
H102B H -0.0216 0.5623 0.4086 0.146 Uiso 0.50 1 calc PR C -1
C103 C 0.0202(8) 0.6430(11) 0.3976(6) 0.119(7) Uani 0.50 1 d PDU C -1
H103A H 0.0001 0.6553 0.3690 0.142 Uiso 0.50 1 calc PR C -1
H103B H 0.0431 0.6150 0.3885 0.142 Uiso 0.50 1 calc PR C -1
C104 C 0.0372(9) 0.7149(13) 0.4214(12) 0.123(8) Uani 0.50 1 d PDU C -1
H104A H 0.0515 0.7430 0.4008 0.184 Uiso 0.50 1 calc PR C -1
H104B H 0.0566 0.7032 0.4502 0.184 Uiso 0.50 1 calc PR C -1
H104C H 0.0144 0.7447 0.4284 0.184 Uiso 0.50 1 calc PR C -1
C105 C 0.0178(4) 0.5866(7) 0.5357(6) 0.172(5) Uani 0.50 1 d PDU C -1
H105A H 0.0090 0.5687 0.5640 0.206 Uiso 0.50 1 calc PR C -1
H105B H -0.0038 0.6208 0.5196 0.206 Uiso 0.50 1 calc PR C -1
C106 C 0.0573(4) 0.6295(8) 0.5499(8) 0.210(7) Uani 0.50 1 d PDU C -1
H106A H 0.0713 0.6339 0.5233 0.252 Uiso 0.50 1 calc PR C -1
H106B H 0.0760 0.6026 0.5750 0.252 Uiso 0.50 1 calc PR C -1
C107 C 0.0486(7) 0.7074(8) 0.5670(7) 0.242(8) Uani 0.50 1 d PDU C -1
H107A H 0.0746 0.7363 0.5743 0.290 Uiso 0.50 1 calc PR C -1
H107B H 0.0372 0.7035 0.5955 0.290 Uiso 0.50 1 calc PR C -1
C108 C 0.0176(15) 0.7472(17) 0.5288(12) 0.274(13) Uani 0.50 1 d PDU C -1
H108A H 0.0117 0.7967 0.5396 0.411 Uiso 0.50 1 calc PR C -1
H108B H -0.0080 0.7184 0.5217 0.411 Uiso 0.50 1 calc PR C -1
H108C H 0.0293 0.7517 0.5009 0.411 Uiso 0.50 1 calc PR C -1
C109 C -0.02017(17) 0.4787(4) 0.4953(3) 0.148(4) Uani 0.50 1 d PDU C -1
H109A H -0.0265 0.4611 0.5249 0.178 Uiso 0.50 1 calc PR C -1
H109B H -0.0427 0.5120 0.4804 0.178 Uiso 0.50 1 calc PR C -1
C110 C -0.0178(4) 0.4134(7) 0.4643(6) 0.172(5) Uani 0.50 1 d PDU C -1
H110A H 0.0038 0.3792 0.4804 0.206 Uiso 0.50 1 calc PR C -1
H110B H -0.0090 0.4313 0.4360 0.206 Uiso 0.50 1 calc PR C -1
C111 C -0.0573(4) 0.3705(8) 0.4501(8) 0.210(7) Uani 0.50 1 d PDU C -1
H111A H -0.0760 0.3974 0.4250 0.252 Uiso 0.50 1 calc PR C -1
H111B H -0.0713 0.3661 0.4767 0.252 Uiso 0.50 1 calc PR C -1
C112 C -0.0486(7) 0.2926(8) 0.4330(7) 0.242(8) Uani 0.50 1 d PDU C -1
H112A H -0.0745 0.2647 0.4251 0.362 Uiso 0.50 1 calc PR C -1
H112B H -0.0296 0.2664 0.4575 0.362 Uiso 0.50 1 calc PR C -1
H112C H -0.0362 0.2969 0.4056 0.362 Uiso 0.50 1 calc PR C -1
N8 N 0.4751(3) 0.5556(5) 0.4905(3) 0.062(3) Uani 0.50 1 d PDU D -2
C113 C 0.4486(5) 0.5033(7) 0.4568(6) 0.075(5) Uani 0.50 1 d PDU D -2
H113A H 0.4226 0.4952 0.4679 0.090 Uiso 0.50 1 calc PR D -2
H113B H 0.4413 0.5291 0.4266 0.090 Uiso 0.50 1 calc PR D -2
C114 C 0.4652(5) 0.4301(7) 0.4483(10) 0.094(6) Uani 0.50 1 d PDU D -2
H114A H 0.4842 0.4138 0.4769 0.113 Uiso 0.50 1 calc PR D -2
H114B H 0.4816 0.4353 0.4238 0.113 Uiso 0.50 1 calc PR D -2
C115 C 0.4327(5) 0.3692(7) 0.4336(8) 0.075(5) Uani 0.50 1 d PDU D -2
H115A H 0.4184 0.3761 0.4011 0.090 Uiso 0.50 1 calc PR D -2
H115B H 0.4119 0.3697 0.4537 0.090 Uiso 0.50 1 calc PR D -2
C116 C 0.4571(6) 0.2960(7) 0.4394(8) 0.099(7) Uani 0.50 1 d PDU D -2
H116A H 0.4400 0.2561 0.4232 0.148 Uiso 0.50 1 calc PR D -2
H116B H 0.4650 0.2838 0.4724 0.148 Uiso 0.50 1 calc PR D -2
H116C H 0.4820 0.3016 0.4264 0.148 Uiso 0.50 1 calc PR D -2
C117 C 0.4493(4) 0.6244(6) 0.4920(6) 0.072(5) Uani 0.50 1 d PDU D -2
H117A H 0.4378 0.6392 0.4597 0.087 Uiso 0.50 1 calc PR D -2
H117B H 0.4258 0.6106 0.5065 0.087 Uiso 0.50 1 calc PR D -2
C118 C 0.4696(5) 0.6910(7) 0.5169(7) 0.077(5) Uani 0.50 1 d PDU D -2
H118A H 0.4921 0.7084 0.5019 0.093 Uiso 0.50 1 calc PR D -2
H118B H 0.4815 0.6781 0.5494 0.093 Uiso 0.50 1 calc PR D -2
C119 C 0.4370(6) 0.7526(7) 0.5152(6) 0.077(5) Uani 0.50 1 d PDU D -2
H119A H 0.4107 0.7298 0.5194 0.093 Uiso 0.50 1 calc PR D -2
H119B H 0.4461 0.7871 0.5414 0.093 Uiso 0.50 1 calc PR D -2
C120 C 0.4293(9) 0.7963(12) 0.4705(7) 0.100(7) Uani 0.50 1 d PDU D -2
H120A H 0.4077 0.8331 0.4711 0.151 Uiso 0.50 1 calc PR D -2
H120B H 0.4207 0.7624 0.4443 0.151 Uiso 0.50 1 calc PR D -2
H120C H 0.4548 0.8216 0.4671 0.151 Uiso 0.50 1 calc PR D -2
C121 C 0.4850(4) 0.5207(10) 0.5382(4) 0.074(4) Uani 0.50 1 d PDU D -2
H121A H 0.4958 0.4701 0.5352 0.089 Uiso 0.50 1 calc PR D -2
H121B H 0.5073 0.5500 0.5576 0.089 Uiso 0.50 1 calc PR D -2
C122 C 0.4499(5) 0.5155(12) 0.5629(6) 0.082(5) Uani 0.50 1 d PDU D -2
H122A H 0.4286 0.4819 0.5456 0.099 Uiso 0.50 1 calc PR D -2
H122B H 0.4374 0.5652 0.5641 0.099 Uiso 0.50 1 calc PR D -2
C123 C 0.4645(7) 0.4859(10) 0.6122(5) 0.089(6) Uani 0.50 1 d PDU D -2
H123A H 0.4896 0.5131 0.6274 0.107 Uiso 0.50 1 calc PR D -2
H123B H 0.4428 0.4941 0.6304 0.107 Uiso 0.50 1 calc PR D -2
C124 C 0.4740(9) 0.4036(10) 0.6108(10) 0.099(7) Uani 0.50 1 d PDU D -2
H124A H 0.4833 0.3851 0.6424 0.149 Uiso 0.50 1 calc PR D -2
H124B H 0.4957 0.3957 0.5930 0.149 Uiso 0.50 1 calc PR D -2
H124C H 0.4491 0.3768 0.5960 0.149 Uiso 0.50 1 calc PR D -2
C125 C 0.5149(4) 0.5705(10) 0.4749(5) 0.072(4) Uani 0.50 1 d PDU D -2
H125A H 0.5284 0.6134 0.4928 0.087 Uiso 0.50 1 calc PR D -2
H125B H 0.5331 0.5270 0.4834 0.087 Uiso 0.50 1 calc PR D -2
C126 C 0.5131(5) 0.5861(17) 0.4251(5) 0.096(6) Uani 0.50 1 d PDU D -2
H126A H 0.4949 0.6294 0.4157 0.115 Uiso 0.50 1 calc PR D -2
H126B H 0.5009 0.5429 0.4066 0.115 Uiso 0.50 1 calc PR D -2
C127 C 0.5558(5) 0.6022(18) 0.4149(7) 0.113(7) Uani 0.50 1 d PDU D -2
H127A H 0.5705 0.6378 0.4380 0.136 Uiso 0.50 1 calc PR D -2
H127B H 0.5721 0.5558 0.4173 0.136 Uiso 0.50 1 calc PR D -2
C128 C 0.5516(7) 0.6346(14) 0.3663(7) 0.137(9) Uani 0.50 1 d PDU D -2
H128A H 0.5789 0.6479 0.3608 0.205 Uiso 0.50 1 calc PR D -2
H128B H 0.5342 0.6790 0.3635 0.205 Uiso 0.50 1 calc PR D -2
H128C H 0.5389 0.5977 0.3434 0.205 Uiso 0.50 1 calc PR D -2
OW1 O 0.4245(3) 0.6102(5) 0.2502(3) 0.096(3) Uiso 1 1 d . . .
OW2 O 0.4342(4) 0.5184(6) 0.3280(4) 0.131(4) Uiso 1 1 d . . .
OW3A O 0.4071(5) 0.6497(9) 0.3728(6) 0.078(6) Uiso 0.503(18) 1 d P E 7
OW3B O 0.4148(5) 0.7088(8) 0.3557(5) 0.064(5) Uiso 0.497(18) 1 d P E 8
OW4 O 0.4003(6) 0.9020(9) 0.3625(7) 0.235(8) Uiso 1 1 d . . .
OW5 O 0.0850(4) 0.1871(7) 0.3113(5) 0.153(5) Uiso 1 1 d . . .
OW6A O 0.0748(8) 0.4019(12) 0.3967(9) 0.162(10) Uiso 0.555(11) 1 d P F 9
OW7A O 0.0722(5) 0.3461(9) 0.3070(6) 0.096(6) Uiso 0.555(11) 1 d P F 9
OW8A O 0.0718(8) 0.2415(14) 0.2185(10) 0.175(11) Uiso 0.555(11) 1 d P F 9
OW6B O 0.0767(6) 0.2978(10) 0.3762(7) 0.091(7) Uiso 0.445(11) 1 d P F 10
OW7B O 0.0721(8) 0.4361(16) 0.3273(11) 0.169(13) Uiso 0.445(11) 1 d P F 10
OW8B O 0.0557(6) 0.3785(12) 0.2174(9) 0.118(9) Uiso 0.445(11) 1 d P F 10

loop_
_atom_site_aniso_label
_atom_site_aniso_U_11
_atom_site_aniso_U_22
_atom_site_aniso_U_33
_atom_site_aniso_U_23
_atom_site_aniso_U_13
_atom_site_aniso_U_12
Pt01 0.03786(18) 0.02834(14) 0.02708(17) 0.00195(11) 0.00489(13) 0.00154(12)
Mo01 0.0424(4) 0.0468(4) 0.0298(4) 0.0074(3) 0.0046(3) 0.0038(3)
Mo02 0.0409(4) 0.0323(3) 0.0487(5) 0.0049(3) 0.0095(4) 0.0036(3)
Mo03 0.0444(4) 0.0421(4) 0.0331(4) -0.0031(3) 0.0109(3) 0.0034(3)
Mo04 0.0529(5) 0.0473(4) 0.0351(4) 0.0141(3) 0.0128(4) 0.0035(3)
Mo05 0.0494(5) 0.0288(3) 0.0519(5) 0.0035(3) 0.0115(4) 0.0010(3)
Mo06 0.0511(5) 0.0387(4) 0.0358(4) -0.0082(3) 0.0056(4) 0.0010(3)
OC01 0.042(3) 0.029(2) 0.031(3) 0.006(2) 0.010(3) 0.002(2)
OC02 0.034(3) 0.035(3) 0.040(3) -0.001(2) 0.008(3) 0.005(2)
OC03 0.039(3) 0.033(3) 0.026(3) 0.001(2) 0.007(2) 0.001(2)
OC04 0.046(4) 0.030(3) 0.048(4) 0.004(2) 0.009(3) -0.008(2)
OC05 0.043(3) 0.026(2) 0.029(3) 0.000(2) 0.009(2) 0.006(2)
OC06 0.052(4) 0.038(3) 0.030(3) -0.002(2) -0.005(3) -0.001(3)
OB01 0.044(4) 0.048(3) 0.041(4) 0.005(3) 0.001(3) 0.011(3)
OB02 0.046(4) 0.030(3) 0.045(4) 0.000(2) 0.009(3) 0.001(2)
OB03 0.047(4) 0.054(3) 0.040(4) 0.007(3) 0.018(3) 0.005(3)
OB04 0.053(4) 0.031(3) 0.046(4) 0.010(2) 0.009(3) 0.005(2)
OB05 0.059(4) 0.032(3) 0.052(4) -0.005(3) 0.007(3) -0.005(3)
OB06 0.057(4) 0.049(3) 0.024(3) -0.002(2) 0.008(3) 0.010(3)
OT01 0.058(4) 0.064(4) 0.032(4) 0.002(3) -0.001(3) 0.005(3)
OT02 0.058(4) 0.048(3) 0.036(4) 0.014(3) 0.003(3) 0.007(3)
OT03 0.050(4) 0.034(3) 0.061(4) 0.009(3) 0.012(3) 0.008(3)
OT04 0.048(4) 0.038(3) 0.065(5) -0.002(3) 0.007(3) 0.008(3)
OT05 0.052(4) 0.059(4) 0.061(5) 0.000(3) 0.028(4) 0.013(3)
OT06 0.071(5) 0.066(4) 0.033(4) -0.012(3) 0.003(3) -0.001(3)
OT07 0.076(5) 0.065(4) 0.036(4) 0.015(3) 0.017(4) 0.011(3)
OT08 0.058(4) 0.076(4) 0.062(5) 0.029(4) 0.026(4) 0.004(4)
OT09 0.060(4) 0.034(3) 0.085(5) 0.007(3) 0.018(4) -0.001(3)
OT10 0.065(4) 0.034(3) 0.060(4) 0.002(3) 0.012(4) 0.002(3)
OT11 0.059(4) 0.058(4) 0.047(4) -0.011(3) 0.011(3) 0.013(3)
OT12 0.074(5) 0.063(4) 0.038(4) -0.014(3) -0.002(4) 0.004(3)
Pt02 0.04037(19) 0.02687(14) 0.02582(17) 0.00203(11) 0.00800(13) 0.00207(12)
Mo21 0.0375(4) 0.0439(4) 0.0260(4) 0.0073(3) 0.0036(3) 0.0001(3)
Mo22 0.0418(4) 0.0294(3) 0.0353(4) 0.0055(3) 0.0081(3) 0.0016(3)
Mo23 0.0611(5) 0.0361(3) 0.0315(4) -0.0024(3) 0.0192(4) -0.0023(3)
Mo24 0.0770(6) 0.0371(4) 0.0304(4) 0.0083(3) 0.0153(4) -0.0013(4)
Mo25 0.0577(5) 0.0273(3) 0.0429(5) 0.0026(3) 0.0129(4) 0.0029(3)
Mo26 0.0457(4) 0.0361(3) 0.0314(4) -0.0061(3) 0.0090(3) -0.0008(3)
OC21 0.036(3) 0.033(3) 0.028(3) 0.009(2) 0.007(2) 0.001(2)
OC22 0.051(4) 0.031(3) 0.038(3) 0.006(2) 0.021(3) 0.005(2)
OC23 0.059(4) 0.035(3) 0.017(3) 0.004(2) 0.002(3) -0.001(2)
OC24 0.044(3) 0.030(2) 0.029(3) 0.009(2) 0.014(3) -0.005(2)
OC25 0.041(3) 0.029(2) 0.039(3) -0.001(2) 0.007(3) 0.008(2)
OC26 0.037(3) 0.032(2) 0.028(3) 0.000(2) 0.006(2) 0.001(2)
OB21 0.034(3) 0.037(3) 0.036(3) 0.006(2) 0.004(3) 0.001(2)
OB22 0.065(4) 0.032(3) 0.026(3) -0.003(2) 0.009(3) 0.003(3)
OB23 0.071(5) 0.042(3) 0.043(4) 0.007(3) 0.028(3) 0.002(3)
OB24 0.067(4) 0.045(3) 0.030(3) 0.009(2) 0.007(3) 0.003(3)
OB25 0.048(4) 0.037(3) 0.045(4) -0.006(3) 0.001(3) -0.007(3)
OB26 0.038(3) 0.047(3) 0.036(3) 0.000(2) 0.005(3) 0.005(2)
OT21 0.041(3) 0.057(3) 0.029(3) 0.001(3) 0.005(3) -0.001(3)
OT22 0.046(4) 0.049(3) 0.029(3) 0.010(2) 0.006(3) 0.006(3)
OT23 0.054(4) 0.030(3) 0.048(4) 0.003(2) 0.004(3) 0.003(2)
OT24 0.042(3) 0.041(3) 0.051(4) 0.005(3) 0.013(3) 0.004(3)
OT25 0.078(5) 0.044(3) 0.052(4) 0.005(3) 0.032(4) 0.010(3)
OT26 0.091(5) 0.051(4) 0.037(4) -0.004(3) 0.018(4) 0.003(3)
OT27 0.112(7) 0.058(4) 0.031(4) 0.009(3) -0.001(4) -0.002(4)
OT28 0.100(6) 0.046(3) 0.042(4) 0.013(3) 0.025(4) -0.006(3)
OT29 0.066(5) 0.041(3) 0.065(5) 0.008(3) 0.016(4) -0.002(3)
OT30 0.065(4) 0.036(3) 0.064(5) -0.004(3) 0.015(4) 0.008(3)
OT31 0.071(5) 0.043(3) 0.053(4) -0.006(3) 0.018(4) 0.008(3)
OT32 0.061(4) 0.060(4) 0.040(4) -0.003(3) 0.007(3) -0.010(3)
N1 0.082(4) 0.056(3) 0.034(4) 0.008(3) 0.010(3) 0.004(4)
C1 0.103(7) 0.054(3) 0.036(5) 0.006(3) 0.016(5) 0.001(5)
C2 0.088(7) 0.058(3) 0.043(5) 0.001(4) 0.010(5) -0.002(5)
C3 0.111(8) 0.055(4) 0.061(7) 0.003(4) 0.028(6) 0.006(5)
C4 0.125(10) 0.060(4) 0.079(8) -0.004(5) 0.028(8) -0.001(6)
C5 0.084(4) 0.060(5) 0.030(4) 0.008(4) 0.007(4) 0.002(5)
C6 0.082(4) 0.050(5) 0.039(5) 0.004(4) 0.010(4) -0.004(5)
C7 0.093(6) 0.062(5) 0.054(6) 0.001(5) 0.023(5) 0.006(5)
C8 0.092(6) 0.081(7) 0.072(8) 0.001(6) 0.024(6) 0.005(7)
C9 0.092(7) 0.054(3) 0.042(5) 0.004(3) 0.017(5) 0.000(5)
C10 0.109(8) 0.058(4) 0.048(6) 0.010(4) 0.023(6) -0.004(5)
C11 0.111(9) 0.058(4) 0.073(7) 0.000(4) 0.021(7) -0.009(6)
C12 0.128(11) 0.063(5) 0.101(10) 0.008(6) 0.021(9) -0.016(7)
C13 0.086(4) 0.065(6) 0.049(6) 0.006(4) 0.012(4) 0.009(5)
C14 0.089(6) 0.091(7) 0.102(9) 0.034(7) 0.038(6) -0.002(6)
C15 0.078(6) 0.224(14) 0.161(14) -0.005(11) 0.015(8) -0.034(10)
C16 0.149(14) 0.31(2) 0.206(18) -0.061(15) -0.007(12) -0.051(15)
N2 0.062(4) 0.035(3) 0.066(4) 0.002(3) 0.022(3) 0.008(3)
C17 0.073(6) 0.053(5) 0.058(5) 0.003(3) 0.015(5) 0.004(4)
C18 0.069(6) 0.044(4) 0.064(5) 0.004(4) 0.011(5) 0.009(4)
C19 0.090(8) 0.076(6) 0.060(6) 0.003(4) 0.018(5) 0.014(6)
C20 0.125(10) 0.068(7) 0.073(7) -0.008(5) 0.009(7) 0.035(6)
C21 0.066(5) 0.037(3) 0.073(6) 0.004(3) 0.020(5) 0.007(4)
C22 0.079(5) 0.041(4) 0.064(6) 0.005(4) 0.005(5) 0.000(4)
C23 0.082(7) 0.044(4) 0.071(7) -0.001(4) 0.004(5) -0.001(4)
C24 0.139(11) 0.053(6) 0.056(7) 0.001(4) 0.013(6) -0.001(6)
C25 0.069(6) 0.039(4) 0.065(5) 0.006(3) 0.015(5) -0.003(4)
C26 0.086(7) 0.049(5) 0.063(5) 0.000(4) 0.012(5) -0.022(5)
C27 0.122(9) 0.055(5) 0.059(5) 0.005(4) 0.011(6) -0.027(6)
C28 0.148(11) 0.069(7) 0.050(6) -0.002(5) 0.011(7) -0.021(7)
C29 0.068(4) 0.062(5) 0.068(7) -0.009(4) 0.011(4) 0.009(4)
C30 0.084(6) 0.069(6) 0.085(8) -0.003(5) 0.001(6) 0.021(5)
C31 0.083(6) 0.091(8) 0.102(9) -0.008(6) 0.007(7) 0.029(6)
C32 0.114(10) 0.134(11) 0.133(12) 0.012(9) -0.012(9) 0.054(9)
N3 0.058(3) 0.051(3) 0.028(4) -0.012(3) 0.009(3) -0.002(3)
C33 0.069(6) 0.048(3) 0.036(4) -0.008(3) 0.015(4) 0.002(4)
C34 0.093(8) 0.053(3) 0.059(6) -0.015(4) 0.011(6) 0.010(5)
C35 0.108(8) 0.052(4) 0.074(7) -0.001(4) 0.031(7) 0.000(5)
C36 0.123(10) 0.050(4) 0.097(9) -0.007(5) 0.042(8) 0.002(6)
C37 0.076(4) 0.056(5) 0.041(5) -0.005(4) 0.024(4) 0.005(5)
C38 0.072(4) 0.073(6) 0.070(7) 0.002(5) 0.031(5) -0.001(5)
C39 0.084(6) 0.092(7) 0.095(8) 0.019(7) 0.048(6) 0.007(6)
C40 0.084(6) 0.129(10) 0.135(12) 0.006(10) 0.056(8) -0.010(8)
C41 0.059(5) 0.046(3) 0.029(4) -0.010(3) 0.007(4) 0.001(4)
C42 0.098(8) 0.059(4) 0.034(5) -0.003(3) 0.001(5) 0.008(5)
C43 0.113(8) 0.052(4) 0.048(6) -0.001(4) 0.015(6) 0.014(5)
C44 0.143(11) 0.062(5) 0.060(7) 0.009(5) 0.021(8) 0.017(7)
C45 0.067(4) 0.080(6) 0.038(5) -0.020(4) -0.003(3) -0.005(5)
C46 0.063(5) 0.125(9) 0.073(7) -0.019(7) 0.009(5) -0.006(6)
C47 0.065(5) 0.175(12) 0.124(11) -0.020(10) -0.009(7) -0.005(8)
C48A 0.085(9) 0.24(2) 0.177(19) -0.046(17) -0.022(12) 0.055(14)
C48B 0.105(19) 0.23(2) 0.127(16) -0.057(17) -0.038(13) -0.006(18)
N4 0.080(4) 0.047(4) 0.121(5) 0.009(4) 0.038(5) 0.013(3)
C49 0.061(6) 0.048(4) 0.123(5) -0.017(4) 0.026(5) -0.003(5)
C50 0.074(7) 0.058(5) 0.092(5) -0.017(4) 0.028(6) -0.017(5)
C51 0.084(8) 0.092(7) 0.096(5) -0.031(5) 0.010(7) -0.024(7)
C52 0.106(10) 0.115(8) 0.080(7) -0.015(6) 0.002(8) -0.007(9)
C53 0.088(4) 0.044(4) 0.075(6) 0.008(4) 0.039(5) 0.009(4)
C54 0.081(4) 0.044(5) 0.067(7) -0.006(4) 0.021(5) 0.008(4)
C55 0.090(5) 0.045(5) 0.064(7) 0.001(4) 0.027(5) -0.005(4)
C56 0.080(5) 0.061(6) 0.078(8) 0.003(6) 0.019(6) -0.005(5)
C57 0.090(5) 0.056(5) 0.135(8) 0.014(6) 0.048(7) 0.026(5)
C58 0.137(9) 0.133(10) 0.143(9) -0.001(9) 0.067(9) 0.030(8)
C59 0.141(11) 0.202(14) 0.157(13) -0.016(11) 0.069(11) 0.042(10)
C60 0.142(10) 0.270(19) 0.203(18) -0.018(16) 0.071(15) 0.011(13)
C61 0.101(8) 0.039(4) 0.164(9) 0.011(5) 0.049(8) 0.018(4)
C62 0.115(9) 0.077(6) 0.181(10) 0.058(7) 0.041(9) 0.011(5)
C63 0.099(8) 0.051(5) 0.113(8) 0.017(5) 0.046(7) 0.012(5)
C64 0.122(11) 0.101(9) 0.091(7) -0.013(7) 0.008(9) -0.039(8)
N5 0.065(5) 0.072(5) 0.121(6) -0.008(4) 0.027(5) 0.004(4)
C65 0.063(7) 0.090(7) 0.116(7) -0.005(5) 0.017(6) -0.002(5)
C66 0.070(8) 0.120(9) 0.211(12) 0.062(8) 0.022(9) -0.008(7)
C67 0.108(11) 0.193(13) 0.212(13) 0.099(10) 0.012(10) -0.038(10)
C68 0.153(15) 0.232(16) 0.279(19) 0.147(13) -0.002(16) -0.029(13)
C69 0.101(7) 0.100(6) 0.083(8) -0.023(5) 0.007(7) 0.037(6)
C70 0.103(7) 0.211(12) 0.107(10) 0.001(9) -0.001(8) 0.047(8)
C71 0.134(11) 0.255(13) 0.088(9) 0.042(11) -0.012(9) 0.074(10)
C72 0.146(14) 0.272(17) 0.099(11) 0.023(11) 0.017(11) 0.080(13)
C73 0.133(10) 0.096(7) 0.158(9) -0.041(7) 0.065(9) 0.003(7)
C74 0.193(13) 0.161(11) 0.177(10) -0.074(9) 0.105(11) -0.052(10)
C75 0.275(16) 0.185(13) 0.204(12) -0.111(11) 0.114(15) -0.060(12)
C76 0.31(2) 0.208(17) 0.212(12) -0.109(14) 0.076(19) -0.095(16)
C77 0.071(5) 0.111(8) 0.161(11) 0.061(7) 0.004(6) -0.016(5)
C78 0.149(10) 0.180(12) 0.157(12) 0.051(8) -0.034(10) -0.087(9)
C79 0.166(11) 0.293(16) 0.209(15) 0.089(12) -0.021(11) -0.154(11)
C80 0.186(16) 0.37(2) 0.203(19) 0.045(15) -0.011(14) -0.184(14)
N6 0.229(10) 0.218(12) 0.291(12) 0.012(10) -0.058(11) -0.052(10)
C81 0.243(14) 0.309(14) 0.313(15) 0.028(13) -0.005(15) -0.067(14)
C82 0.239(15) 0.349(19) 0.322(18) 0.006(15) 0.001(16) -0.071(15)
C83 0.236(18) 0.37(2) 0.35(2) 0.024(16) 0.017(17) -0.092(15)
C84 0.24(2) 0.40(3) 0.37(3) 0.02(2) -0.01(2) -0.112(18)
C85 0.240(14) 0.287(13) 0.368(16) -0.040(12) -0.022(16) -0.021(13)
C86 0.301(19) 0.384(18) 0.405(18) -0.108(15) -0.045(18) -0.003(18)
C87 0.36(2) 0.393(19) 0.45(2) -0.144(16) -0.05(2) 0.00(2)
C88 0.38(3) 0.42(2) 0.46(3) -0.16(2) -0.06(2) -0.01(2)
C89 0.269(15) 0.270(16) 0.287(12) 0.000(12) -0.063(13) -0.032(16)
C90 0.351(19) 0.322(18) 0.295(17) -0.031(14) -0.058(18) 0.024(18)
C91 0.40(2) 0.38(2) 0.287(18) -0.038(15) -0.03(2) 0.00(2)
C92 0.41(3) 0.40(3) 0.32(2) -0.02(2) -0.02(2) -0.01(2)
C93 0.232(10) 0.171(13) 0.271(15) 0.059(12) -0.047(11) -0.025(10)
C94 0.233(11) 0.143(12) 0.224(15) 0.017(11) -0.060(11) -0.033(10)
C95 0.224(11) 0.092(9) 0.175(15) -0.016(9) -0.045(11) -0.006(10)
C96A 0.235(17) 0.072(13) 0.198(19) -0.018(11) -0.065(14) 0.047(12)
C96B 0.221(17) 0.093(12) 0.18(2) -0.028(15) -0.063(17) 0.026(13)
N7 0.117(8) 0.164(9) 0.154(9) 0.013(6) 0.003(8) -0.014(7)
C97 0.116(10) 0.161(13) 0.153(14) 0.017(10) -0.002(12) -0.025(9)
C98 0.129(14) 0.144(15) 0.146(15) 0.005(11) 0.009(13) -0.004(12)
C99 0.116(14) 0.123(15) 0.134(16) -0.001(12) 0.027(13) -0.006(12)
C100 0.102(17) 0.098(16) 0.137(17) -0.006(13) 0.039(14) 0.017(13)
C101 0.099(12) 0.161(14) 0.158(11) 0.014(9) -0.003(11) -0.012(11)
C102 0.096(14) 0.119(14) 0.151(13) 0.003(10) 0.025(12) -0.005(10)
C103 0.090(15) 0.122(14) 0.151(16) -0.013(10) 0.041(13) -0.007(12)
C104 0.084(16) 0.129(16) 0.17(2) -0.022(14) 0.050(16) -0.014(13)
C105 0.135(10) 0.190(10) 0.180(11) -0.017(8) 0.008(10) -0.015(8)
C106 0.160(11) 0.207(12) 0.244(14) -0.044(10) -0.004(11) -0.033(9)
C107 0.201(15) 0.204(13) 0.291(17) -0.049(13) -0.020(14) -0.020(11)
C108 0.24(2) 0.224(18) 0.33(2) -0.02(2) -0.03(2) -0.006(17)
C109 0.117(8) 0.164(9) 0.154(9) 0.013(6) 0.003(8) -0.014(7)
C110 0.135(10) 0.190(10) 0.180(11) -0.017(8) 0.008(10) -0.015(8)
C111 0.160(11) 0.207(12) 0.244(14) -0.044(10) -0.004(11) -0.033(9)
C112 0.201(15) 0.204(13) 0.291(17) -0.049(13) -0.020(14) -0.020(11)
N8 0.055(7) 0.057(6) 0.072(7) -0.005(5) 0.005(6) 0.009(5)
C113 0.080(10) 0.061(7) 0.086(10) -0.018(8) 0.018(9) -0.013(7)
C114 0.088(12) 0.080(8) 0.116(14) -0.034(9) 0.022(12) -0.004(7)
C115 0.103(13) 0.046(7) 0.077(13) -0.010(9) 0.022(11) 0.003(7)
C116 0.103(16) 0.073(8) 0.117(17) -0.020(13) 0.015(15) 0.019(10)
C117 0.089(10) 0.074(7) 0.044(9) -0.022(7) -0.011(9) 0.042(7)
C118 0.096(12) 0.060(7) 0.087(12) -0.007(7) 0.047(10) -0.006(7)
C119 0.115(13) 0.038(6) 0.107(13) -0.002(7) 0.087(11) -0.013(7)
C120 0.134(17) 0.070(12) 0.116(16) 0.008(10) 0.070(15) 0.017(11)
C121 0.059(10) 0.072(10) 0.086(8) 0.014(7) 0.001(7) 0.006(8)
C122 0.067(11) 0.091(11) 0.085(10) 0.019(9) 0.006(8) -0.003(10)
C123 0.072(12) 0.090(11) 0.102(11) 0.039(11) 0.009(9) 0.008(10)
C124 0.078(15) 0.094(12) 0.127(18) 0.035(12) 0.023(15) 0.012(12)
C125 0.058(8) 0.078(10) 0.078(9) -0.004(9) 0.007(8) 0.002(7)
C126 0.079(11) 0.129(14) 0.078(10) -0.001(12) 0.011(9) -0.021(11)
C127 0.087(12) 0.159(17) 0.097(14) -0.001(13) 0.025(11) -0.022(13)
C128 0.116(18) 0.19(2) 0.110(16) 0.013(17) 0.039(14) -0.037(17)

loop_
_atom_type_symbol
_atom_type_description
_atom_type_scat_dispersion_real
_atom_type_scat_dispersion_imag
_atom_type_scat_source
C C 0.0033 0.0016 'International Tables Vol C Tables 4.2.6.8 and 6.1.1.4'
H H 0.0000 0.0000 'International Tables Vol C Tables 4.2.6.8 and 6.1.1.4'
Mo Mo -1.6832 0.6857 'International Tables Vol C Tables 4.2.6.8 and 6.1.1.4'
N N 0.0061 0.0033 'International Tables Vol C Tables 4.2.6.8 and 6.1.1.4'
O O 0.0106 0.0060 'International Tables Vol C Tables 4.2.6.8 and 6.1.1.4'
Pt Pt -1.7033 8.3905 'International Tables Vol C Tables 4.2.6.8 and 6.1.1.4'

loop_
_geom_angle_atom_site_label_1
_geom_angle_atom_site_label_2
_geom_angle_atom_site_label_3
_geom_angle
_geom_angle_site_symmetry_1
_geom_angle_site_symmetry_3
_geom_angle_publ_flag
OC06 Pt01 OC02 98.3(2) . . ?
OC06 Pt01 OC01 82.0(2) . . ?
OC02 Pt01 OC01 83.3(2) . . ?
OC06 Pt01 OC04 95.4(2) . . ?
OC02 Pt01 OC04 94.6(2) . . ?
OC01 Pt01 OC04 176.3(2) . . ?
OC06 Pt01 OC05 82.4(2) . . ?
OC02 Pt01 OC05 178.3(2) . . ?
OC01 Pt01 OC05 98.3(2) . . ?
OC04 Pt01 OC05 83.8(2) . . ?
OC06 Pt01 OC03 178.3(2) . . ?
OC02 Pt01 OC03 82.7(2) . . ?
OC01 Pt01 OC03 99.5(2) . . ?
OC04 Pt01 OC03 83.2(2) . . ?
OC05 Pt01 OC03 96.5(2) . . ?
OT01 Mo01 OT02 106.0(3) . . ?
OT01 Mo01 OB01 96.6(3) . . ?
OT02 Mo01 OB01 98.3(3) . . ?
OT01 Mo01 OB06 100.7(3) . . ?
OT02 Mo01 OB06 94.7(3) . . ?
OB01 Mo01 OB06 154.5(2) . . ?
OT01 Mo01 OC06 95.5(3) . . ?
OT02 Mo01 OC06 157.5(2) . . ?
OB01 Mo01 OC06 85.5(2) . . ?
OB06 Mo01 OC06 74.4(2) . . ?
OT01 Mo01 OC01 165.2(3) . . ?
OT02 Mo01 OC01 86.8(2) . . ?
OB01 Mo01 OC01 73.8(2) . . ?
OB06 Mo01 OC01 85.3(2) . . ?
OC06 Mo01 OC01 72.89(19) . . ?
OT04 Mo02 OT03 104.4(3) . . ?
OT04 Mo02 OB01 98.6(3) . . ?
OT03 Mo02 OB01 101.0(3) . . ?
OT04 Mo02 OB02 99.8(3) . . ?
OT03 Mo02 OB02 91.1(3) . . ?
OB01 Mo02 OB02 154.8(2) . . ?
OT04 Mo02 OC02 94.3(3) . . ?
OT03 Mo02 OC02 157.2(2) . . ?
OB01 Mo02 OC02 88.7(2) . . ?
OB02 Mo02 OC02 72.8(2) . . ?
OT04 Mo02 OC01 166.4(2) . . ?
OT03 Mo02 OC01 88.5(2) . . ?
OB01 Mo02 OC01 74.4(2) . . ?
OB02 Mo02 OC01 83.9(2) . . ?
OC02 Mo02 OC01 74.18(19) . . ?
OT05 Mo03 OT06 105.9(3) . . ?
OT05 Mo03 OB03 99.5(3) . . ?
OT06 Mo03 OB03 102.7(3) . . ?
OT05 Mo03 OB02 99.6(3) . . ?
OT06 Mo03 OB02 91.0(3) . . ?
OB03 Mo03 OB02 152.4(2) . . ?
OT05 Mo03 OC02 93.7(3) . . ?
OT06 Mo03 OC02 155.5(3) . . ?
OB03 Mo03 OC02 88.1(2) . . ?
OB02 Mo03 OC02 70.9(2) . . ?
OT05 Mo03 OC03 163.7(3) . . ?
OT06 Mo03 OC03 89.8(3) . . ?
OB03 Mo03 OC03 72.2(2) . . ?
OB02 Mo03 OC03 84.2(2) . . ?
OC02 Mo03 OC03 72.38(19) . . ?
OT08 Mo04 OT07 105.6(3) . . ?
OT08 Mo04 OB04 100.6(3) . . ?
OT07 Mo04 OB04 99.2(3) . . ?
OT08 Mo04 OB03 95.3(3) . . ?
OT07 Mo04 OB03 102.5(3) . . ?
OB04 Mo04 OB03 148.5(2) . . ?
OT08 Mo04 OC03 159.9(3) . . ?
OT07 Mo04 OC03 92.5(3) . . ?
OB04 Mo04 OC03 84.7(2) . . ?
OB03 Mo04 OC03 71.9(2) . . ?
OT08 Mo04 OC04 92.0(3) . . ?
OT07 Mo04 OC04 161.2(3) . . ?
OB04 Mo04 OC04 70.6(2) . . ?
OB03 Mo04 OC04 81.9(2) . . ?
OC03 Mo04 OC04 71.29(18) . . ?
OT10 Mo05 OT09 104.3(3) . . ?
OT10 Mo05 OB05 101.2(3) . . ?
OT09 Mo05 OB05 97.6(3) . . ?
OT10 Mo05 OB04 99.5(3) . . ?
OT09 Mo05 OB04 101.6(3) . . ?
OB05 Mo05 OB04 147.1(2) . . ?
OT10 Mo05 OC04 163.1(2) . . ?
OT09 Mo05 OC04 91.5(3) . . ?
OB05 Mo05 OC04 82.4(2) . . ?
OB04 Mo05 OC04 70.8(2) . . ?
OT10 Mo05 OC05 94.7(2) . . ?
OT09 Mo05 OC05 159.4(2) . . ?
OB05 Mo05 OC05 70.4(2) . . ?
OB04 Mo05 OC05 82.7(2) . . ?
OC04 Mo05 OC05 70.70(18) . . ?
OT11 Mo06 OT12 106.3(3) . . ?
OT11 Mo06 OB05 101.0(3) . . ?
OT12 Mo06 OB05 98.4(3) . . ?
OT11 Mo06 OB06 93.0(3) . . ?
OT12 Mo06 OB06 100.1(3) . . ?
OB05 Mo06 OB06 152.7(2) . . ?
OT11 Mo06 OC06 155.8(3) . . ?
OT12 Mo06 OC06 95.2(3) . . ?
OB05 Mo06 OC06 86.4(2) . . ?
OB06 Mo06 OC06 71.9(2) . . ?
OT11 Mo06 OC05 88.3(3) . . ?
OT12 Mo06 OC05 163.7(3) . . ?
OB05 Mo06 OC05 71.2(2) . . ?
OB06 Mo06 OC05 86.0(2) . . ?
OC06 Mo06 OC05 72.18(19) . . ?
Pt01 OC01 Mo01 99.1(2) . . ?
Pt01 OC01 Mo02 97.7(2) . . ?
Mo01 OC01 Mo02 91.77(19) . . ?
Pt01 OC02 Mo02 104.5(2) . . ?
Pt01 OC02 Mo03 105.3(2) . . ?
Mo02 OC02 Mo03 102.0(2) . . ?
Pt01 OC03 Mo04 103.1(2) . . ?
Pt01 OC03 Mo03 99.5(2) . . ?
Mo04 OC03 Mo03 93.0(2) . . ?
Pt01 OC04 Mo05 103.3(3) . . ?
Pt01 OC04 Mo04 102.3(2) . . ?
Mo05 OC04 Mo04 92.0(2) . . ?
Pt01 OC05 Mo06 100.4(2) . . ?
Pt01 OC05 Mo05 102.3(2) . . ?
Mo06 OC05 Mo05 92.95(18) . . ?
Pt01 OC06 Mo01 106.0(2) . . ?
Pt01 OC06 Mo06 105.0(2) . . ?
Mo01 OC06 Mo06 98.5(3) . . ?
Mo02 OB01 Mo01 117.7(3) . . ?
Mo03 OB02 Mo02 109.0(3) . . ?
Mo03 OB03 Mo04 119.7(3) . . ?
Mo05 OB04 Mo04 121.3(3) . . ?
Mo05 OB05 Mo06 121.8(3) . . ?
Mo01 OB06 Mo06 110.1(3) . . ?
OC26 Pt02 OC22 97.6(2) . . ?
OC26 Pt02 OC21 83.2(2) . . ?
OC22 Pt02 OC21 83.2(2) . . ?
OC26 Pt02 OC25 83.0(2) . . ?
OC22 Pt02 OC25 178.2(2) . . ?
OC21 Pt02 OC25 98.6(2) . . ?
OC26 Pt02 OC24 94.8(2) . . ?
OC22 Pt02 OC24 94.7(2) . . ?
OC21 Pt02 OC24 176.9(2) . . ?
OC25 Pt02 OC24 83.5(2) . . ?
OC26 Pt02 OC23 177.0(2) . . ?
OC22 Pt02 OC23 81.7(2) . . ?
OC21 Pt02 OC23 99.6(2) . . ?
OC25 Pt02 OC23 97.6(2) . . ?
OC24 Pt02 OC23 82.4(2) . . ?
OC26 Pt02 Mo22 88.12(14) . . ?
OC22 Pt02 Mo22 39.53(15) . . ?
OC21 Pt02 Mo22 43.86(15) . . ?
OC25 Pt02 Mo22 142.30(16) . . ?
OC24 Pt02 Mo22 133.90(15) . . ?
OC23 Pt02 Mo22 93.15(14) . . ?
OT21 Mo21 OT22 105.8(3) . . ?
OT21 Mo21 OB21 97.2(3) . . ?
OT22 Mo21 OB21 99.0(2) . . ?
OT21 Mo21 OB26 99.6(3) . . ?
OT22 Mo21 OB26 94.4(3) . . ?
OB21 Mo21 OB26 154.8(2) . . ?
OT21 Mo21 OC26 94.8(2) . . ?
OT22 Mo21 OC26 158.2(2) . . ?
OB21 Mo21 OC26 85.2(2) . . ?
OB26 Mo21 OC26 74.7(2) . . ?
OT21 Mo21 OC21 165.0(2) . . ?
OT22 Mo21 OC21 87.7(2) . . ?
OB21 Mo21 OC21 73.7(2) . . ?
OB26 Mo21 OC21 85.7(2) . . ?
OC26 Mo21 OC21 72.88(19) . . ?
OT24 Mo22 OT23 105.2(3) . . ?
OT24 Mo22 OB21 97.3(3) . . ?
OT23 Mo22 OB21 102.4(3) . . ?
OT24 Mo22 OB22 98.6(3) . . ?
OT23 Mo22 OB22 89.4(3) . . ?
OB21 Mo22 OB22 157.0(2) . . ?
OT24 Mo22 OC22 92.7(2) . . ?
OT23 Mo22 OC22 156.5(2) . . ?
OB21 Mo22 OC22 90.1(2) . . ?
OB22 Mo22 OC22 72.7(2) . . ?
OT24 Mo22 OC21 165.8(2) . . ?
OT23 Mo22 OC21 88.7(2) . . ?
OB21 Mo22 OC21 76.3(2) . . ?
OB22 Mo22 OC21 84.5(2) . . ?
OC22 Mo22 OC21 74.87(19) . . ?
OT24 Mo22 Pt02 128.94(19) . . ?
OT23 Mo22 Pt02 125.50(19) . . ?
OB21 Mo22 Pt02 79.08(15) . . ?
OB22 Mo22 Pt02 78.00(14) . . ?
OC22 Mo22 Pt02 37.09(15) . . ?
OC21 Mo22 Pt02 37.93(12) . . ?
OT26 Mo23 OT25 107.5(3) . . ?
OT26 Mo23 OB23 102.3(3) . . ?
OT25 Mo23 OB23 98.4(3) . . ?
OT26 Mo23 OB22 91.5(3) . . ?
OT25 Mo23 OB22 100.2(3) . . ?
OB23 Mo23 OB22 152.2(2) . . ?
OT26 Mo23 OC22 156.8(3) . . ?
OT25 Mo23 OC22 91.2(3) . . ?
OB23 Mo23 OC22 88.0(2) . . ?
OB22 Mo23 OC22 71.2(2) . . ?
OT26 Mo23 OC23 91.0(3) . . ?
OT25 Mo23 OC23 160.9(3) . . ?
OB23 Mo23 OC23 71.9(2) . . ?
OB22 Mo23 OC23 84.0(2) . . ?
OC22 Mo23 OC23 72.37(19) . . ?
OT27 Mo24 OT28 105.4(3) . . ?
OT27 Mo24 OB24 98.4(3) . . ?
OT28 Mo24 OB24 101.1(3) . . ?
OT27 Mo24 OB23 102.3(3) . . ?
OT28 Mo24 OB23 97.3(3) . . ?
OB24 Mo24 OB23 147.5(2) . . ?
OT27 Mo24 OC23 92.5(3) . . ?
OT28 Mo24 OC23 160.4(3) . . ?
OB24 Mo24 OC23 83.7(2) . . ?
OB23 Mo24 OC23 70.7(2) . . ?
OT27 Mo24 OC24 160.9(3) . . ?
OT28 Mo24 OC24 92.3(3) . . ?
OB24 Mo24 OC24 70.9(2) . . ?
OB23 Mo24 OC24 81.8(2) . . ?
OC23 Mo24 OC24 71.07(17) . . ?
OT30 Mo25 OT29 105.4(3) . . ?
OT30 Mo25 OB24 98.8(3) . . ?
OT29 Mo25 OB24 101.6(3) . . ?
OT30 Mo25 OB25 102.5(3) . . ?
OT29 Mo25 OB25 95.1(3) . . ?
OB24 Mo25 OB25 148.3(2) . . ?
OT30 Mo25 OC25 91.9(3) . . ?
OT29 Mo25 OC25 160.7(3) . . ?
OB24 Mo25 OC25 83.8(2) . . ?
OB25 Mo25 OC25 72.4(2) . . ?
OT30 Mo25 OC24 160.7(2) . . ?
OT29 Mo25 OC24 92.6(3) . . ?
OB24 Mo25 OC24 70.2(2) . . ?
OB25 Mo25 OC24 82.3(2) . . ?
OC25 Mo25 OC24 71.52(18) . . ?
OT32 Mo26 OT31 105.6(3) . . ?
OT32 Mo26 OB25 98.4(3) . . ?
OT31 Mo26 OB25 100.5(3) . . ?
OT32 Mo26 OB26 101.1(3) . . ?
OT31 Mo26 OB26 93.1(3) . . ?
OB25 Mo26 OB26 152.2(2) . . ?
OT32 Mo26 OC26 95.2(3) . . ?
OT31 Mo26 OC26 156.9(3) . . ?
OB25 Mo26 OC26 86.0(2) . . ?
OB26 Mo26 OC26 72.8(2) . . ?
OT32 Mo26 OC25 163.7(3) . . ?
OT31 Mo26 OC25 89.2(3) . . ?
OB25 Mo26 OC25 71.6(2) . . ?
OB26 Mo26 OC25 84.6(2) . . ?
OC26 Mo26 OC25 71.64(19) . . ?
Pt02 OC21 Mo22 98.2(2) . . ?
Pt02 OC21 Mo21 99.1(2) . . ?
Mo22 OC21 Mo21 92.21(18) . . ?
Pt02 OC22 Mo22 103.4(2) . . ?
Pt02 OC22 Mo23 105.4(2) . . ?
Mo22 OC22 Mo23 102.3(2) . . ?
Pt02 OC23 Mo23 100.5(2) . . ?
Pt02 OC23 Mo24 103.2(2) . . ?
Mo23 OC23 Mo24 94.0(2) . . ?
Pt02 OC24 Mo24 103.3(2) . . ?
Pt02 OC24 Mo25 101.8(2) . . ?
Mo24 OC24 Mo25 92.38(19) . . ?
Pt02 OC25 Mo25 103.2(2) . . ?
Pt02 OC25 Mo26 100.4(2) . . ?
Mo25 OC25 Mo26 93.23(19) . . ?
Pt02 OC26 Mo21 104.8(2) . . ?
Pt02 OC26 Mo26 105.0(2) . . ?
Mo21 OC26 Mo26 96.7(2) . . ?
Mo22 OB21 Mo21 115.7(3) . . ?
Mo23 OB22 Mo22 108.8(3) . . ?
Mo23 OB23 Mo24 120.1(3) . . ?
Mo24 OB24 Mo25 121.0(3) . . ?
Mo25 OB25 Mo26 119.0(3) . . ?
Mo21 OB26 Mo26 110.4(3) . . ?
C5 N1 C9 111.1(6) . . ?
C5 N1 C13 107.5(5) . . ?
C9 N1 C13 111.1(6) . . ?
C5 N1 C1 110.5(6) . . ?
C9 N1 C1 107.0(5) . . ?
C13 N1 C1 109.6(6) . . ?
C2 C1 N1 116.5(6) . . ?
C2 C1 H1A 108.2 . . ?
N1 C1 H1A 108.2 . . ?
C2 C1 H1B 108.2 . . ?
N1 C1 H1B 108.2 . . ?
H1A C1 H1B 107.3 . . ?
C1 C2 C3 111.7(6) . . ?
C1 C2 H2A 109.3 . . ?
C3 C2 H2A 109.3 . . ?
C1 C2 H2B 109.3 . . ?
C3 C2 H2B 109.3 . . ?
H2A C2 H2B 107.9 . . ?
C2 C3 C4 112.4(7) . . ?
C2 C3 H3A 109.1 . . ?
C4 C3 H3A 109.1 . . ?
C2 C3 H3B 109.1 . . ?
C4 C3 H3B 109.1 . . ?
H3A C3 H3B 107.8 . . ?
C3 C4 H4A 109.5 . . ?
C3 C4 H4B 109.5 . . ?
H4A C4 H4B 109.5 . . ?
C3 C4 H4C 109.5 . . ?
H4A C4 H4C 109.5 . . ?
H4B C4 H4C 109.5 . . ?
C6 C5 N1 118.3(6) . . ?
C6 C5 H5A 107.7 . . ?
N1 C5 H5A 107.7 . . ?
C6 C5 H5B 107.7 . . ?
N1 C5 H5B 107.7 . . ?
H5A C5 H5B 107.1 . . ?
C5 C6 C7 110.4(6) . . ?
C5 C6 H6A 109.6 . . ?
C7 C6 H6A 109.6 . . ?
C5 C6 H6B 109.6 . . ?
C7 C6 H6B 109.6 . . ?
H6A C6 H6B 108.1 . . ?
C8 C7 C6 111.6(7) . . ?
C8 C7 H7A 109.3 . . ?
C6 C7 H7A 109.3 . . ?
C8 C7 H7B 109.3 . . ?
C6 C7 H7B 109.3 . . ?
H7A C7 H7B 108.0 . . ?
C7 C8 H8A 109.5 . . ?
C7 C8 H8B 109.5 . . ?
H8A C8 H8B 109.5 . . ?
C7 C8 H8C 109.5 . . ?
H8A C8 H8C 109.5 . . ?
H8B C8 H8C 109.5 . . ?
C10 C9 N1 115.6(6) . . ?
C10 C9 H9A 108.4 . . ?
N1 C9 H9A 108.4 . . ?
C10 C9 H9B 108.4 . . ?
N1 C9 H9B 108.4 . . ?
H9A C9 H9B 107.4 . . ?
C9 C10 C11 111.4(6) . . ?
C9 C10 H10A 109.4 . . ?
C11 C10 H10A 109.4 . . ?
C9 C10 H10B 109.4 . . ?
C11 C10 H10B 109.4 . . ?
H10A C10 H10B 108.0 . . ?
C10 C11 C12 110.1(7) . . ?
C10 C11 H11A 109.6 . . ?
C12 C11 H11A 109.6 . . ?
C10 C11 H11B 109.6 . . ?
C12 C11 H11B 109.6 . . ?
H11A C11 H11B 108.1 . . ?
C11 C12 H12A 109.5 . . ?
C11 C12 H12B 109.5 . . ?
H12A C12 H12B 109.5 . . ?
C11 C12 H12C 109.5 . . ?
H12A C12 H12C 109.5 . . ?
H12B C12 H12C 109.5 . . ?
C14 C13 N1 116.4(6) . . ?
C14 C13 H13A 108.2 . . ?
N1 C13 H13A 108.2 . . ?
C14 C13 H13B 108.2 . . ?
N1 C13 H13B 108.2 . . ?
H13A C13 H13B 107.4 . . ?
C13 C14 C15 112.6(8) . . ?
C13 C14 H14A 109.1 . . ?
C15 C14 H14A 109.1 . . ?
C13 C14 H14B 109.1 . . ?
C15 C14 H14B 109.1 . . ?
H14A C14 H14B 107.8 . . ?
C16 C15 C14 113.6(9) . . ?
C16 C15 H15A 108.8 . . ?
C14 C15 H15A 108.8 . . ?
C16 C15 H15B 108.8 . . ?
C14 C15 H15B 108.8 . . ?
H15A C15 H15B 107.7 . . ?
C15 C16 H16A 109.5 . . ?
C15 C16 H16B 109.5 . . ?
H16A C16 H16B 109.5 . . ?
C15 C16 H16C 109.5 . . ?
H16A C16 H16C 109.5 . . ?
H16B C16 H16C 109.5 . . ?
C17 N2 C29 109.6(6) . . ?
C17 N2 C21 109.1(5) . . ?
C29 N2 C21 109.8(5) . . ?
C17 N2 C25 109.1(5) . . ?
C29 N2 C25 109.6(6) . . ?
C21 N2 C25 109.6(5) . . ?
C18 C17 N2 116.1(6) . . ?
C18 C17 H17A 108.3 . . ?
N2 C17 H17A 108.3 . . ?
C18 C17 H17B 108.3 . . ?
N2 C17 H17B 108.3 . . ?
H17A C17 H17B 107.4 . . ?
C17 C18 C19 111.5(7) . . ?
C17 C18 H18A 109.3 . . ?
C19 C18 H18A 109.3 . . ?
C17 C18 H18B 109.3 . . ?
C19 C18 H18B 109.3 . . ?
H18A C18 H18B 108.0 . . ?
C20 C19 C18 112.8(8) . . ?
C20 C19 H19A 109.0 . . ?
C18 C19 H19A 109.0 . . ?
C20 C19 H19B 109.0 . . ?
C18 C19 H19B 109.0 . . ?
H19A C19 H19B 107.8 . . ?
C19 C20 H20A 109.5 . . ?
C19 C20 H20B 109.5 . . ?
H20A C20 H20B 109.5 . . ?
C19 C20 H20C 109.5 . . ?
H20A C20 H20C 109.5 . . ?
H20B C20 H20C 109.5 . . ?
C22 C21 N2 116.7(6) . . ?
C22 C21 H21A 108.1 . . ?
N2 C21 H21A 108.1 . . ?
C22 C21 H21B 108.1 . . ?
N2 C21 H21B 108.1 . . ?
H21A C21 H21B 107.3 . . ?
C21 C22 C23 111.4(6) . . ?
C21 C22 H22A 109.3 . . ?
C23 C22 H22A 109.3 . . ?
C21 C22 H22B 109.3 . . ?
C23 C22 H22B 109.3 . . ?
H22A C22 H22B 108.0 . . ?
C22 C23 C24 112.3(7) . . ?
C22 C23 H23A 109.1 . . ?
C24 C23 H23A 109.1 . . ?
C22 C23 H23B 109.1 . . ?
C24 C23 H23B 109.1 . . ?
H23A C23 H23B 107.9 . . ?
C23 C24 H24A 109.5 . . ?
C23 C24 H24B 109.5 . . ?
H24A C24 H24B 109.5 . . ?
C23 C24 H24C 109.5 . . ?
H24A C24 H24C 109.5 . . ?
H24B C24 H24C 109.5 . . ?
C26 C25 N2 118.4(6) . . ?
C26 C25 H25A 107.7 . . ?
N2 C25 H25A 107.7 . . ?
C26 C25 H25B 107.7 . . ?
N2 C25 H25B 107.7 . . ?
H25A C25 H25B 107.1 . . ?
C25 C26 C27 110.5(7) . . ?
C25 C26 H26A 109.6 . . ?
C27 C26 H26A 109.6 . . ?
C25 C26 H26B 109.6 . . ?
C27 C26 H26B 109.6 . . ?
H26A C26 H26B 108.1 . . ?
C28 C27 C26 114.0(8) . . ?
C28 C27 H27A 108.8 . . ?
C26 C27 H27A 108.8 . . ?
C28 C27 H27B 108.8 . . ?
C26 C27 H27B 108.8 . . ?
H27A C27 H27B 107.7 . . ?
C27 C28 H28A 109.5 . . ?
C27 C28 H28B 109.5 . . ?
H28A C28 H28B 109.5 . . ?
C27 C28 H28C 109.5 . . ?
H28A C28 H28C 109.5 . . ?
H28B C28 H28C 109.5 . . ?
C30 C29 N2 116.2(6) . . ?
C30 C29 H29A 108.2 . . ?
N2 C29 H29A 108.2 . . ?
C30 C29 H29B 108.2 . . ?
N2 C29 H29B 108.2 . . ?
H29A C29 H29B 107.4 . . ?
C29 C30 C31 111.3(7) . . ?
C29 C30 H30A 109.4 . . ?
C31 C30 H30A 109.4 . . ?
C29 C30 H30B 109.4 . . ?
C31 C30 H30B 109.4 . . ?
H30A C30 H30B 108.0 . . ?
C30 C31 C32 112.7(8) . . ?
C30 C31 H31A 109.1 . . ?
C32 C31 H31A 109.1 . . ?
C30 C31 H31B 109.1 . . ?
C32 C31 H31B 109.1 . . ?
H31A C31 H31B 107.8 . . ?
C31 C32 H32A 109.5 . . ?
C31 C32 H32B 109.5 . . ?
H32A C32 H32B 109.5 . . ?
C31 C32 H32C 109.5 . . ?
H32A C32 H32C 109.5 . . ?
H32B C32 H32C 109.5 . . ?
C41 N3 C37 111.0(5) . . ?
C41 N3 C45 110.2(5) . . ?
C37 N3 C45 107.7(5) . . ?
C41 N3 C33 107.9(5) . . ?
C37 N3 C33 110.2(5) . . ?
C45 N3 C33 109.8(6) . . ?
C34 C33 N3 114.9(6) . . ?
C34 C33 H33A 108.6 . . ?
N3 C33 H33A 108.6 . . ?
C34 C33 H33B 108.6 . . ?
N3 C33 H33B 108.6 . . ?
H33A C33 H33B 107.5 . . ?
C33 C34 C35 112.1(6) . . ?
C33 C34 H34A 109.2 . . ?
C35 C34 H34A 109.2 . . ?
C33 C34 H34B 109.2 . . ?
C35 C34 H34B 109.2 . . ?
H34A C34 H34B 107.9 . . ?
C34 C35 C36 112.1(7) . . ?
C34 C35 H35A 109.2 . . ?
C36 C35 H35A 109.2 . . ?
C34 C35 H35B 109.2 . . ?
C36 C35 H35B 109.2 . . ?
H35A C35 H35B 107.9 . . ?
C35 C36 H36A 109.5 . . ?
C35 C36 H36B 109.5 . . ?
H36A C36 H36B 109.5 . . ?
C35 C36 H36C 109.5 . . ?
H36A C36 H36C 109.5 . . ?
H36B C36 H36C 109.5 . . ?
C38 C37 N3 117.0(6) . . ?
C38 C37 H37A 108.0 . . ?
N3 C37 H37A 108.0 . . ?
C38 C37 H37B 108.0 . . ?
N3 C37 H37B 108.0 . . ?
H37A C37 H37B 107.3 . . ?
C37 C38 C39 109.5(7) . . ?
C37 C38 H38A 109.8 . . ?
C39 C38 H38A 109.8 . . ?
C37 C38 H38B 109.8 . . ?
C39 C38 H38B 109.8 . . ?
H38A C38 H38B 108.2 . . ?
C40 C39 C38 111.0(8) . . ?
C40 C39 H39A 109.4 . . ?
C38 C39 H39A 109.4 . . ?
C40 C39 H39B 109.4 . . ?
C38 C39 H39B 109.4 . . ?
H39A C39 H39B 108.0 . . ?
C39 C40 H40A 109.5 . . ?
C39 C40 H40B 109.5 . . ?
H40A C40 H40B 109.5 . . ?
C39 C40 H40C 109.5 . . ?
H40A C40 H40C 109.5 . . ?
H40B C40 H40C 109.5 . . ?
C42 C41 N3 115.2(5) . . ?
C42 C41 H41A 108.5 . . ?
N3 C41 H41A 108.5 . . ?
C42 C41 H41B 108.5 . . ?
N3 C41 H41B 108.5 . . ?
H41A C41 H41B 107.5 . . ?
C41 C42 C43 111.6(6) . . ?
C41 C42 H42A 109.3 . . ?
C43 C42 H42A 109.3 . . ?
C41 C42 H42B 109.3 . . ?
C43 C42 H42B 109.3 . . ?
H42A C42 H42B 108.0 . . ?
C42 C43 C44 111.6(7) . . ?
C42 C43 H43A 109.3 . . ?
C44 C43 H43A 109.3 . . ?
C42 C43 H43B 109.3 . . ?
C44 C43 H43B 109.3 . . ?
H43A C43 H43B 108.0 . . ?
C43 C44 H44A 109.5 . . ?
C43 C44 H44B 109.5 . . ?
H44A C44 H44B 109.5 . . ?
C43 C44 H44C 109.5 . . ?
H44A C44 H44C 109.5 . . ?
H44B C44 H44C 109.5 . . ?
C46 C45 N3 116.5(6) . . ?
C46 C45 H45A 108.2 . . ?
N3 C45 H45A 108.2 . . ?
C46 C45 H45B 108.2 . . ?
N3 C45 H45B 108.2 . . ?
H45A C45 H45B 107.3 . . ?
C45 C46 C47 110.7(7) . . ?
C45 C46 H46A 109.5 . . ?
C47 C46 H46A 109.5 . . ?
C45 C46 H46B 109.5 . . ?
C47 C46 H46B 109.5 . . ?
H46A C46 H46B 108.1 . . ?
C48B C47 C46 111.2(7) . . ?
C48B C47 C48A 138.6(11) . . ?
C46 C47 C48A 109.7(8) . . ?
C48B C47 H47A 49.2 . . ?
C46 C47 H47A 109.7 . . ?
C48A C47 H47A 109.7 . . ?
C48B C47 H47B 61.5 . . ?
C46 C47 H47B 109.7 . . ?
C48A C47 H47B 109.7 . . ?
H47A C47 H47B 108.2 . . ?
C48B C47 H47C 109.4 . . ?
C46 C47 H47C 109.4 . . ?
C48A C47 H47C 49.1 . . ?
H47A C47 H47C 63.8 . . ?
H47B C47 H47C 140.3 . . ?
C48B C47 H47D 109.4 . . ?
C46 C47 H47D 109.4 . . ?
C48A C47 H47D 61.5 . . ?
H47A C47 H47D 140.4 . . ?
H47B C47 H47D 51.5 . . ?
H47C C47 H47D 108.0 . . ?
C47 C48A H48A 109.5 . . ?
C47 C48A H48B 109.5 . . ?
H48A C48A H48B 109.5 . . ?
C47 C48A H48C 109.5 . . ?
H48A C48A H48C 109.5 . . ?
H48B C48A H48C 109.5 . . ?
C47 C48B H48D 109.5 . . ?
C47 C48B H48E 109.5 . . ?
H48D C48B H48E 109.5 . . ?
C47 C48B H48F 109.5 . . ?
H48D C48B H48F 109.5 . . ?
H48E C48B H48F 109.5 . . ?
C49 N4 C57 110.4(6) . . ?
C49 N4 C53 110.2(6) . . ?
C57 N4 C53 108.4(6) . . ?
C49 N4 C61 110.9(6) . . ?
C57 N4 C61 109.8(6) . . ?
C53 N4 C61 106.9(6) . . ?
C50 C49 N4 116.9(6) . . ?
C50 C49 H49A 108.1 . . ?
N4 C49 H49A 108.1 . . ?
C50 C49 H49B 108.1 . . ?
N4 C49 H49B 108.1 . . ?
H49A C49 H49B 107.3 . . ?
C49 C50 C51 110.7(7) . . ?
C49 C50 H50A 109.5 . . ?
C51 C50 H50A 109.5 . . ?
C49 C50 H50B 109.5 . . ?
C51 C50 H50B 109.5 . . ?
H50A C50 H50B 108.1 . . ?
C52 C51 C50 111.2(7) . . ?
C52 C51 H51A 109.4 . . ?
C50 C51 H51A 109.4 . . ?
C52 C51 H51B 109.4 . . ?
C50 C51 H51B 109.4 . . ?
H51A C51 H51B 108.0 . . ?
C51 C52 H52A 109.5 . . ?
C51 C52 H52B 109.5 . . ?
H52A C52 H52B 109.5 . . ?
C51 C52 H52C 109.5 . . ?
H52A C52 H52C 109.5 . . ?
H52B C52 H52C 109.5 . . ?
C54 C53 N4 115.8(6) . . ?
C54 C53 H53A 108.3 . . ?
N4 C53 H53A 108.3 . . ?
C54 C53 H53B 108.3 . . ?
N4 C53 H53B 108.3 . . ?
H53A C53 H53B 107.4 . . ?
C53 C54 C55 111.3(6) . . ?
C53 C54 H54A 109.4 . . ?
C55 C54 H54A 109.4 . . ?
C53 C54 H54B 109.4 . . ?
C55 C54 H54B 109.4 . . ?
H54A C54 H54B 108.0 . . ?
C56 C55 C54 112.1(7) . . ?
C56 C55 H55A 109.2 . . ?
C54 C55 H55A 109.2 . . ?
C56 C55 H55B 109.2 . . ?
C54 C55 H55B 109.2 . . ?
H55A C55 H55B 107.9 . . ?
C55 C56 H56A 109.5 . . ?
C55 C56 H56B 109.5 . . ?
H56A C56 H56B 109.5 . . ?
C55 C56 H56C 109.5 . . ?
H56A C56 H56C 109.5 . . ?
H56B C56 H56C 109.5 . . ?
C58 C57 N4 117.1(7) . . ?
C58 C57 H57A 108.0 . . ?
N4 C57 H57A 108.0 . . ?
C58 C57 H57B 108.0 . . ?
N4 C57 H57B 108.0 . . ?
H57A C57 H57B 107.3 . . ?
C57 C58 C59 113.1(9) . . ?
C57 C58 H58A 109.0 . . ?
C59 C58 H58A 109.0 . . ?
C57 C58 H58B 109.0 . . ?
C59 C58 H58B 109.0 . . ?
H58A C58 H58B 107.8 . . ?
C58 C59 C60 114.6(10) . . ?
C58 C59 H59A 108.6 . . ?
C60 C59 H59A 108.6 . . ?
C58 C59 H59B 108.6 . . ?
C60 C59 H59B 108.6 . . ?
H59A C59 H59B 107.6 . . ?
C59 C60 H60A 109.5 . . ?
C59 C60 H60B 109.5 . . ?
H60A C60 H60B 109.5 . . ?
C59 C60 H60C 109.5 . . ?
H60A C60 H60C 109.5 . . ?
H60B C60 H60C 109.5 . . ?
C62 C61 N4 120.4(7) . . ?
C62 C61 H61A 107.2 . . ?
N4 C61 H61A 107.2 . . ?
C62 C61 H61B 107.2 . . ?
N4 C61 H61B 107.2 . . ?
H61A C61 H61B 106.9 . . ?
C61 C62 C63 111.1(8) . . ?
C61 C62 H62A 109.4 . . ?
C63 C62 H62A 109.4 . . ?
C61 C62 H62B 109.4 . . ?
C63 C62 H62B 109.4 . . ?
H62A C62 H62B 108.0 . . ?
C64 C63 C62 113.2(9) . . ?
C64 C63 H63A 108.9 . . ?
C62 C63 H63A 108.9 . . ?
C64 C63 H63B 108.9 . . ?
C62 C63 H63B 108.9 . . ?
H63A C63 H63B 107.7 . . ?
C63 C64 H64A 109.5 . . ?
C63 C64 H64B 109.5 . . ?
H64A C64 H64B 109.5 . . ?
C63 C64 H64C 109.5 . . ?
H64A C64 H64C 109.5 . . ?
H64B C64 H64C 109.5 . . ?
C77 N5 C73 111.5(7) . . ?
C77 N5 C69 105.8(6) . . ?
C73 N5 C69 111.7(7) . . ?
C77 N5 C65 108.5(7) . . ?
C73 N5 C65 107.8(6) . . ?
C69 N5 C65 111.4(7) . . ?
C66 C65 N5 114.7(7) . . ?
C66 C65 H65A 108.6 . . ?
N5 C65 H65A 108.6 . . ?
C66 C65 H65B 108.6 . . ?
N5 C65 H65B 108.6 . . ?
H65A C65 H65B 107.6 . . ?
C65 C66 C67 110.0(8) . . ?
C65 C66 H66A 109.7 . . ?
C67 C66 H66A 109.7 . . ?
C65 C66 H66B 109.7 . . ?
C67 C66 H66B 109.7 . . ?
H66A C66 H66B 108.2 . . ?
C66 C67 C68 109.2(9) . . ?
C66 C67 H67A 109.8 . . ?
C68 C67 H67A 109.8 . . ?
C66 C67 H67B 109.8 . . ?
C68 C67 H67B 109.8 . . ?
H67A C67 H67B 108.3 . . ?
C67 C68 H68A 109.5 . . ?
C67 C68 H68B 109.5 . . ?
H68A C68 H68B 109.5 . . ?
C67 C68 H68C 109.5 . . ?
H68A C68 H68C 109.5 . . ?
H68B C68 H68C 109.5 . . ?
C70 C69 N5 118.0(8) . . ?
C70 C69 H69A 107.8 . . ?
N5 C69 H69A 107.8 . . ?
C70 C69 H69B 107.8 . . ?
N5 C69 H69B 107.8 . . ?
H69A C69 H69B 107.1 . . ?
C69 C70 C71 108.0(8) . . ?
C69 C70 H70A 110.1 . . ?
C71 C70 H70A 110.1 . . ?
C69 C70 H70B 110.1 . . ?
C71 C70 H70B 110.1 . . ?
H70A C70 H70B 108.4 . . ?
C72 C71 C70 112.8(10) . . ?
C72 C71 H71A 109.0 . . ?
C70 C71 H71A 109.0 . . ?
C72 C71 H71B 109.0 . . ?
C70 C71 H71B 109.0 . . ?
H71A C71 H71B 107.8 . . ?
C71 C72 H72A 109.5 . . ?
C71 C72 H72B 109.5 . . ?
H72A C72 H72B 109.5 . . ?
C71 C72 H72C 109.5 . . ?
H72A C72 H72C 109.5 . . ?
H72B C72 H72C 109.5 . . ?
C74 C73 N5 119.3(8) . . ?
C74 C73 H73A 107.5 . . ?
N5 C73 H73A 107.5 . . ?
C74 C73 H73B 107.5 . . ?
N5 C73 H73B 107.5 . . ?
H73A C73 H73B 107.0 . . ?
C73 C74 C75 110.5(9) . . ?
C73 C74 H74A 109.6 . . ?
C75 C74 H74A 109.6 . . ?
C73 C74 H74B 109.6 . . ?
C75 C74 H74B 109.6 . . ?
H74A C74 H74B 108.1 . . ?
C76 C75 C74 111.6(10) . . ?
C76 C75 H75A 109.3 . . ?
C74 C75 H75A 109.3 . . ?
C76 C75 H75B 109.3 . . ?
C74 C75 H75B 109.3 . . ?
H75A C75 H75B 108.0 . . ?
C75 C76 H76A 109.5 . . ?
C75 C76 H76B 109.5 . . ?
H76A C76 H76B 109.5 . . ?
C75 C76 H76C 109.5 . . ?
H76A C76 H76C 109.5 . . ?
H76B C76 H76C 109.5 . . ?
C78 C77 N5 119.2(8) . . ?
C78 C77 H77A 107.5 . . ?
N5 C77 H77A 107.5 . . ?
C78 C77 H77B 107.5 . . ?
N5 C77 H77B 107.5 . . ?
H77A C77 H77B 107.0 . . ?
C77 C78 C79 105.6(9) . . ?
C77 C78 H78A 110.6 . . ?
C79 C78 H78A 110.6 . . ?
C77 C78 H78B 110.6 . . ?
C79 C78 H78B 110.6 . . ?
H78A C78 H78B 108.8 . . ?
C80 C79 C78 113.4(10) . . ?
C80 C79 H79A 108.9 . . ?
C78 C79 H79A 108.9 . . ?
C80 C79 H79B 108.9 . . ?
C78 C79 H79B 108.9 . . ?
H79A C79 H79B 107.7 . . ?
C79 C80 H80A 109.5 . . ?
C79 C80 H80B 109.5 . . ?
H80A C80 H80B 109.5 . . ?
C79 C80 H80C 109.5 . . ?
H80A C80 H80C 109.5 . . ?
H80B C80 H80C 109.5 . . ?
C85 N6 C81 109.0(9) . . ?
C85 N6 C89 109.2(8) . . ?
C81 N6 C89 111.1(9) . . ?
C85 N6 C93 111.2(9) . . ?
C81 N6 C93 108.3(8) . . ?
C89 N6 C93 108.0(9) . . ?
C82 C81 N6 123.3(11) . . ?
C82 C81 H81A 106.5 . . ?
N6 C81 H81A 106.5 . . ?
C82 C81 H81B 106.5 . . ?
N6 C81 H81B 106.5 . . ?
H81A C81 H81B 106.5 . . ?
C81 C82 C83 108.5(10) . . ?
C81 C82 H82A 110.0 . . ?
C83 C82 H82A 110.0 . . ?
C81 C82 H82B 110.0 . . ?
C83 C82 H82B 110.0 . . ?
H82A C82 H82B 108.4 . . ?
C84 C83 C82 116.5(12) . . ?
C84 C83 H83A 108.2 . . ?
C82 C83 H83A 108.2 . . ?
C84 C83 H83B 108.2 . . ?
C82 C83 H83B 108.2 . . ?
H83A C83 H83B 107.3 . . ?
C83 C84 H84A 109.5 . . ?
C83 C84 H84B 109.5 . . ?
H84A C84 H84B 109.5 . . ?
C83 C84 H84C 109.5 . . ?
H84A C84 H84C 109.5 . . ?
H84B C84 H84C 109.5 . . ?
C86 C85 N6 117.7(10) . . ?
C86 C85 H85A 107.9 . . ?
N6 C85 H85A 107.9 . . ?
C86 C85 H85B 107.9 . . ?
N6 C85 H85B 107.9 . . ?
H85A C85 H85B 107.2 . . ?
C85 C86 C87 108.9(9) . . ?
C85 C86 H86A 109.9 . . ?
C87 C86 H86A 109.9 . . ?
C85 C86 H86B 109.9 . . ?
C87 C86 H86B 109.9 . . ?
H86A C86 H86B 108.3 . . ?
C88 C87 C86 114.4(12) . . ?
C88 C87 H87A 108.7 . . ?
C86 C87 H87A 108.7 . . ?
C88 C87 H87B 108.6 . . ?
C86 C87 H87B 108.7 . . ?
H87A C87 H87B 107.6 . . ?
C87 C88 H88A 109.5 . . ?
C87 C88 H88B 109.5 . . ?
H88A C88 H88B 109.5 . . ?
C87 C88 H88C 109.5 . . ?
H88A C88 H88C 109.5 . . ?
H88B C88 H88C 109.5 . . ?
C90 C89 N6 115.9(10) . . ?
C90 C89 H89A 108.3 . . ?
N6 C89 H89A 108.3 . . ?
C90 C89 H89B 108.3 . . ?
N6 C89 H89B 108.3 . . ?
H89A C89 H89B 107.4 . . ?
C89 C90 C91 110.1(11) . . ?
C89 C90 H90A 109.6 . . ?
C91 C90 H90A 109.6 . . ?
C89 C90 H90B 109.6 . . ?
C91 C90 H90B 109.6 . . ?
H90A C90 H90B 108.2 . . ?
C92 C91 C90 110.4(11) . . ?
C92 C91 H91A 109.6 . . ?
C90 C91 H91A 109.6 . . ?
C92 C91 H91B 109.6 . . ?
C90 C91 H91B 109.6 . . ?
H91A C91 H91B 108.1 . . ?
C91 C92 H92A 109.5 . . ?
C91 C92 H92B 109.5 . . ?
H92A C92 H92B 109.5 . . ?
C91 C92 H92C 109.5 . . ?
H92A C92 H92C 109.5 . . ?
H92B C92 H92C 109.5 . . ?
C94 C93 N6 121.8(10) . . ?
C94 C93 H93A 106.9 . . ?
N6 C93 H93A 106.9 . . ?
C94 C93 H93B 106.9 . . ?
N6 C93 H93B 106.9 . . ?
H93A C93 H93B 106.7 . . ?
C93 C94 C95 111.2(10) . . ?
C93 C94 H94A 109.4 . . ?
C95 C94 H94A 109.4 . . ?
C93 C94 H94B 109.4 . . ?
C95 C94 H94B 109.4 . . ?
H94A C94 H94B 108.0 . . ?
C96B C95 C96A 30.5(14) . . ?
C96B C95 C94 111.3(11) . . ?
C96A C95 C94 109.0(7) . . ?
C96B C95 H95A 131.0 . . ?
C96A C95 H95A 109.9 . . ?
C94 C95 H95A 109.9 . . ?
C96B C95 H95B 81.1 . . ?
C96A C95 H95B 109.9 . . ?
C94 C95 H95B 109.9 . . ?
H95A C95 H95B 108.3 . . ?
C96B C95 H95C 109.4 . . ?
C96A C95 H95C 82.5 . . ?
C94 C95 H95C 109.4 . . ?
H95A C95 H95C 30.1 . . ?
H95B C95 H95C 131.6 . . ?
C96B C95 H95D 109.4 . . ?
C96A C95 H95D 133.6 . . ?
C94 C95 H95D 109.4 . . ?
H95A C95 H95D 80.1 . . ?
H95B C95 H95D 31.0 . . ?
H95C C95 H95D 108.0 . . ?
C95 C96A H96A 109.5 . . ?
C95 C96A H96B 109.5 . . ?
H96A C96A H96B 109.5 . . ?
C95 C96A H96C 109.5 . . ?
H96A C96A H96C 109.5 . . ?
H96B C96A H96C 109.5 . . ?
C95 C96B H96D 109.5 . . ?
C95 C96B H96E 109.5 . . ?
H96D C96B H96E 109.5 . . ?
C95 C96B H96F 109.5 . . ?
H96D C96B H96F 109.5 . . ?
H96E C96B H96F 109.5 . . ?
C105 N7 C97 110.6(9) . . ?
C105 N7 C109 111.1(7) . . ?
C97 N7 C109 110.2(9) . . ?
C105 N7 C101 111.0(8) . . ?
C97 N7 C101 105.6(8) . . ?
C109 N7 C101 108.4(8) . . ?
C98 C97 N7 119.9(10) . . ?
C98 C97 H97A 107.3 . . ?
N7 C97 H97A 107.3 . . ?
C98 C97 H97B 107.3 . . ?
N7 C97 H97B 107.3 . . ?
H97A C97 H97B 106.9 . . ?
C97 C98 C99 111.4(11) . . ?
C97 C98 H98A 109.4 . . ?
C99 C98 H98A 109.4 . . ?
C97 C98 H98B 109.4 . . ?
C99 C98 H98B 109.4 . . ?
H98A C98 H98B 108.0 . . ?
C100 C99 C98 110.6(11) . . ?
C100 C99 H99A 109.5 . . ?
C98 C99 H99A 109.5 . . ?
C100 C99 H99B 109.5 . . ?
C98 C99 H99B 109.5 . . ?
H99A C99 H99B 108.1 . . ?
C99 C100 H100A 109.5 . . ?
C99 C100 H100B 109.5 . . ?
H100A C100 H100B 109.5 . . ?
C99 C100 H100C 109.5 . . ?
H100A C100 H100C 109.5 . . ?
H100B C100 H100C 109.5 . . ?
C102 C101 N7 118.3(10) . . ?
C102 C101 H101A 107.7 . . ?
N7 C101 H101A 107.7 . . ?
C102 C101 H101B 107.7 . . ?
N7 C101 H101B 107.7 . . ?
H101A C101 H101B 107.1 . . ?
C101 C102 C103 111.2(11) . . ?
C101 C102 H102A 109.4 . . ?
C103 C102 H102A 109.4 . . ?
C101 C102 H102B 109.4 . . ?
C103 C102 H102B 109.4 . . ?
H102A C102 H102B 108.0 . . ?
C102 C103 C104 112.9(11) . . ?
C102 C103 H103A 109.0 . . ?
C104 C103 H103A 109.0 . . ?
C102 C103 H103B 109.0 . . ?
C104 C103 H103B 109.0 . . ?
H103A C103 H103B 107.8 . . ?
C103 C104 H104A 109.5 . . ?
C103 C104 H104B 109.5 . . ?
H104A C104 H104B 109.5 . . ?
C103 C104 H104C 109.5 . . ?
H104A C104 H104C 109.5 . . ?
H104B C104 H104C 109.5 . . ?
N7 C105 C106 115.2(8) . . ?
N7 C105 H105A 108.5 . . ?
C106 C105 H105A 108.5 . . ?
N7 C105 H105B 108.5 . . ?
C106 C105 H105B 108.5 . . ?
H105A C105 H105B 107.5 . . ?
C105 C106 C107 110.6(8) . . ?
C105 C106 H106A 109.5 . . ?
C107 C106 H106A 109.5 . . ?
C105 C106 H106B 109.5 . . ?
C107 C106 H106B 109.5 . . ?
H106A C106 H106B 108.1 . . ?
C106 C107 C108 109.1(10) . . ?
C106 C107 H107A 109.9 . . ?
C108 C107 H107A 109.9 . . ?
C106 C107 H107B 109.9 . . ?
C108 C107 H107B 109.9 . . ?
H107A C107 H107B 108.3 . . ?
C107 C108 H108A 109.5 . . ?
C107 C108 H108B 109.5 . . ?
H108A C108 H108B 109.5 . . ?
C107 C108 H108C 109.5 . . ?
H108A C108 H108C 109.5 . . ?
H108B C108 H108C 109.5 . . ?
C110 C109 N7 111.1(7) . . ?
C110 C109 H109A 109.4 . . ?
N7 C109 H109A 109.4 . . ?
C110 C109 H109B 109.4 . . ?
N7 C109 H109B 109.4 . . ?
H109A C109 H109B 108.0 . . ?
C109 C110 C111 115.2(8) . . ?
C109 C110 H110A 108.5 . . ?
C111 C110 H110A 108.5 . . ?
C109 C110 H110B 108.5 . . ?
C111 C110 H110B 108.5 . . ?
H110A C110 H110B 107.5 . . ?
C110 C111 C112 110.6(8) . . ?
C110 C111 H111A 109.5 . . ?
C112 C111 H111A 109.5 . . ?
C110 C111 H111B 109.5 . . ?
C112 C111 H111B 109.5 . . ?
H111A C111 H111B 108.1 . . ?
C111 C112 H112A 109.5 . . ?
C111 C112 H112B 109.5 . . ?
H112A C112 H112B 109.5 . . ?
C111 C112 H112C 109.5 . . ?
H112A C112 H112C 109.5 . . ?
H112B C112 H112C 109.5 . . ?
C125 N8 C117 113.3(8) . . ?
C125 N8 C121 108.4(8) . . ?
C117 N8 C121 109.4(8) . . ?
C125 N8 C113 109.8(8) . . ?
C117 N8 C113 105.9(7) . . ?
C121 N8 C113 110.0(8) . . ?
C114 C113 N8 118.9(9) . . ?
C114 C113 H113A 107.6 . . ?
N8 C113 H113A 107.6 . . ?
C114 C113 H113B 107.6 . . ?
N8 C113 H113B 107.6 . . ?
H113A C113 H113B 107.0 . . ?
C113 C114 C115 115.2(10) . . ?
C113 C114 H114A 108.5 . . ?
C115 C114 H114A 108.5 . . ?
C113 C114 H114B 108.5 . . ?
C115 C114 H114B 108.5 . . ?
H114A C114 H114B 107.5 . . ?
C114 C115 C116 104.9(9) . . ?
C114 C115 H115A 110.8 . . ?
C116 C115 H115A 110.8 . . ?
C114 C115 H115B 110.8 . . ?
C116 C115 H115B 110.8 . . ?
H115A C115 H115B 108.8 . . ?
C115 C116 H116A 109.5 . . ?
C115 C116 H116B 109.5 . . ?
H116A C116 H116B 109.5 . . ?
C115 C116 H116C 109.5 . . ?
H116A C116 H116C 109.5 . . ?
H116B C116 H116C 109.5 . . ?
C118 C117 N8 118.3(9) . . ?
C118 C117 H117A 107.7 . . ?
N8 C117 H117A 107.7 . . ?
C118 C117 H117B 107.7 . . ?
N8 C117 H117B 107.7 . . ?
H117A C117 H117B 107.1 . . ?
C117 C118 C119 108.7(9) . . ?
C117 C118 H118A 110.0 . . ?
C119 C118 H118A 110.0 . . ?
C117 C118 H118B 110.0 . . ?
C119 C118 H118B 110.0 . . ?
H118A C118 H118B 108.3 . . ?
C120 C119 C118 113.4(10) . . ?
C120 C119 H119A 108.9 . . ?
C118 C119 H119A 108.9 . . ?
C120 C119 H119B 108.9 . . ?
C118 C119 H119B 108.9 . . ?
H119A C119 H119B 107.7 . . ?
C119 C120 H120A 109.5 . . ?
C119 C120 H120B 109.5 . . ?
H120A C120 H120B 109.5 . . ?
C119 C120 H120C 109.5 . . ?
H120A C120 H120C 109.5 . . ?
H120B C120 H120C 109.5 . . ?
C122 C121 N8 115.6(9) . . ?
C122 C121 H121A 108.4 . . ?
N8 C121 H121A 108.4 . . ?
C122 C121 H121B 108.4 . . ?
N8 C121 H121B 108.4 . . ?
H121A C121 H121B 107.4 . . ?
C121 C122 C123 110.8(10) . . ?
C121 C122 H122A 109.5 . . ?
C123 C122 H122A 109.5 . . ?
C121 C122 H122B 109.5 . . ?
C123 C122 H122B 109.5 . . ?
H122A C122 H122B 108.1 . . ?
C124 C123 C122 110.0(10) . . ?
C124 C123 H123A 109.7 . . ?
C122 C123 H123A 109.7 . . ?
C124 C123 H123B 109.7 . . ?
C122 C123 H123B 109.7 . . ?
H123A C123 H123B 108.2 . . ?
C123 C124 H124A 109.5 . . ?
C123 C124 H124B 109.5 . . ?
H124A C124 H124B 109.5 . . ?
C123 C124 H124C 109.5 . . ?
H124A C124 H124C 109.5 . . ?
H124B C124 H124C 109.5 . . ?
C126 C125 N8 118.0(9) . . ?
C126 C125 H125A 107.8 . . ?
N8 C125 H125A 107.8 . . ?
C126 C125 H125B 107.8 . . ?
N8 C125 H125B 107.8 . . ?
H125A C125 H125B 107.1 . . ?
C125 C126 C127 111.8(10) . . ?
C125 C126 H126A 109.3 . . ?
C127 C126 H126A 109.3 . . ?
C125 C126 H126B 109.3 . . ?
C127 C126 H126B 109.3 . . ?
H126A C126 H126B 107.9 . . ?
C128 C127 C126 109.9(10) . . ?
C128 C127 H127A 109.7 . . ?
C126 C127 H127A 109.7 . . ?
C128 C127 H127B 109.7 . . ?
C126 C127 H127B 109.7 . . ?
H127A C127 H127B 108.2 . . ?
C127 C128 H128A 109.5 . . ?
C127 C128 H128B 109.5 . . ?
H128A C128 H128B 109.5 . . ?
C127 C128 H128C 109.5 . . ?
H128A C128 H128C 109.5 . . ?
H128B C128 H128C 109.5 . . ?

loop_
_geom_bond_atom_site_label_1
_geom_bond_atom_site_label_2
_geom_bond_distance
_geom_bond_site_symmetry_2
_geom_bond_publ_flag
Pt01 OC06 1.991(5) . ?
Pt01 OC02 1.995(5) . ?
Pt01 OC01 1.999(5) . ?
Pt01 OC04 2.027(5) . ?
Pt01 OC05 2.029(5) . ?
Pt01 OC03 2.038(5) . ?
Mo01 OT01 1.721(6) . ?
Mo01 OT02 1.726(6) . ?
Mo01 OB01 1.943(6) . ?
Mo01 OB06 1.980(6) . ?
Mo01 OC06 2.104(6) . ?
Mo01 OC01 2.294(5) . ?
Mo02 OT04 1.711(6) . ?
Mo02 OT03 1.736(6) . ?
Mo02 OB01 1.906(6) . ?
Mo02 OB02 2.051(6) . ?
Mo02 OC02 2.100(5) . ?
Mo02 OC01 2.296(5) . ?
Mo03 OT05 1.697(6) . ?
Mo03 OT06 1.703(6) . ?
Mo03 OB03 1.919(6) . ?
Mo03 OB02 2.048(6) . ?
Mo03 OC02 2.192(6) . ?
Mo03 OC03 2.318(5) . ?
Mo04 OT08 1.699(6) . ?
Mo04 OT07 1.707(7) . ?
Mo04 OB04 1.927(6) . ?
Mo04 OB03 1.957(6) . ?
Mo04 OC03 2.300(5) . ?
Mo04 OC04 2.332(6) . ?
Mo05 OT10 1.699(6) . ?
Mo05 OT09 1.715(6) . ?
Mo05 OB05 1.910(6) . ?
Mo05 OB04 1.919(6) . ?
Mo05 OC04 2.326(6) . ?
Mo05 OC05 2.354(5) . ?
Mo06 OT11 1.703(6) . ?
Mo06 OT12 1.712(6) . ?
Mo06 OB05 1.947(6) . ?
Mo06 OB06 1.998(6) . ?
Mo06 OC06 2.199(6) . ?
Mo06 OC05 2.295(5) . ?
Pt02 OC26 1.983(5) . ?
Pt02 OC22 1.990(5) . ?
Pt02 OC21 1.994(5) . ?
Pt02 OC25 2.020(5) . ?
Pt02 OC24 2.035(5) . ?
Pt02 OC23 2.039(5) . ?
Pt02 Mo22 3.2102(7) . ?
Mo21 OT21 1.700(6) . ?
Mo21 OT22 1.714(6) . ?
Mo21 OB21 1.971(6) . ?
Mo21 OB26 1.975(5) . ?
Mo21 OC26 2.144(5) . ?
Mo21 OC21 2.296(5) . ?
Mo22 OT24 1.717(6) . ?
Mo22 OT23 1.730(6) . ?
Mo22 OB21 1.895(5) . ?
Mo22 OB22 2.061(6) . ?
Mo22 OC22 2.100(5) . ?
Mo22 OC21 2.247(5) . ?
Mo23 OT26 1.720(7) . ?
Mo23 OT25 1.722(6) . ?
Mo23 OB23 1.920(5) . ?
Mo23 OB22 2.044(6) . ?
Mo23 OC22 2.185(6) . ?
Mo23 OC23 2.277(6) . ?
Mo24 OT27 1.692(7) . ?
Mo24 OT28 1.706(6) . ?
Mo24 OB24 1.909(6) . ?
Mo24 OB23 1.951(6) . ?
Mo24 OC23 2.307(5) . ?
Mo24 OC24 2.309(5) . ?
Mo25 OT30 1.698(6) . ?
Mo25 OT29 1.707(6) . ?
Mo25 OB24 1.931(6) . ?
Mo25 OB25 1.934(6) . ?
Mo25 OC25 2.296(5) . ?
Mo25 OC24 2.323(5) . ?
Mo26 OT32 1.710(6) . ?
Mo26 OT31 1.710(6) . ?
Mo26 OB25 1.955(6) . ?
Mo26 OB26 1.994(6) . ?
Mo26 OC26 2.216(5) . ?
Mo26 OC25 2.314(6) . ?
N1 C5 1.508(6) . ?
N1 C9 1.509(6) . ?
N1 C13 1.516(6) . ?
N1 C1 1.519(6) . ?
C1 C2 1.486(7) . ?
C1 H1A 0.9900 . ?
C1 H1B 0.9900 . ?
C2 C3 1.523(7) . ?
C2 H2A 0.9900 . ?
C2 H2B 0.9900 . ?
C3 C4 1.525(7) . ?
C3 H3A 0.9900 . ?
C3 H3B 0.9900 . ?
C4 H4A 0.9800 . ?
C4 H4B 0.9800 . ?
C4 H4C 0.9800 . ?
C5 C6 1.485(7) . ?
C5 H5A 0.9900 . ?
C5 H5B 0.9900 . ?
C6 C7 1.531(7) . ?
C6 H6A 0.9900 . ?
C6 H6B 0.9900 . ?
C7 C8 1.522(7) . ?
C7 H7A 0.9900 . ?
C7 H7B 0.9900 . ?
C8 H8A 0.9800 . ?
C8 H8B 0.9800 . ?
C8 H8C 0.9800 . ?
C9 C10 1.489(7) . ?
C9 H9A 0.9900 . ?
C9 H9B 0.9900 . ?
C10 C11 1.532(7) . ?
C10 H10A 0.9900 . ?
C10 H10B 0.9900 . ?
C11 C12 1.536(7) . ?
C11 H11A 0.9900 . ?
C11 H11B 0.9900 . ?
C12 H12A 0.9800 . ?
C12 H12B 0.9800 . ?
C12 H12C 0.9800 . ?
C13 C14 1.486(7) . ?
C13 H13A 0.9900 . ?
C13 H13B 0.9900 . ?
C14 C15 1.522(7) . ?
C14 H14A 0.9900 . ?
C14 H14B 0.9900 . ?
C15 C16 1.514(8) . ?
C15 H15A 0.9900 . ?
C15 H15B 0.9900 . ?
C16 H16A 0.9800 . ?
C16 H16B 0.9800 . ?
C16 H16C 0.9800 . ?
N2 C17 1.505(6) . ?
N2 C29 1.512(6) . ?
N2 C21 1.516(6) . ?
N2 C25 1.518(6) . ?
C17 C18 1.489(7) . ?
C17 H17A 0.9900 . ?
C17 H17B 0.9900 . ?
C18 C19 1.526(7) . ?
C18 H18A 0.9900 . ?
C18 H18B 0.9900 . ?
C19 C20 1.512(7) . ?
C19 H19A 0.9900 . ?
C19 H19B 0.9900 . ?
C20 H20A 0.9800 . ?
C20 H20B 0.9800 . ?
C20 H20C 0.9800 . ?
C21 C22 1.494(7) . ?
C21 H21A 0.9900 . ?
C21 H21B 0.9900 . ?
C22 C23 1.527(7) . ?
C22 H22A 0.9900 . ?
C22 H22B 0.9900 . ?
C23 C24 1.528(7) . ?
C23 H23A 0.9900 . ?
C23 H23B 0.9900 . ?
C24 H24A 0.9800 . ?
C24 H24B 0.9800 . ?
C24 H24C 0.9800 . ?
C25 C26 1.486(7) . ?
C25 H25A 0.9900 . ?
C25 H25B 0.9900 . ?
C26 C27 1.525(7) . ?
C26 H26A 0.9900 . ?
C26 H26B 0.9900 . ?
C27 C28 1.517(7) . ?
C27 H27A 0.9900 . ?
C27 H27B 0.9900 . ?
C28 H28A 0.9800 . ?
C28 H28B 0.9800 . ?
C28 H28C 0.9800 . ?
C29 C30 1.493(7) . ?
C29 H29A 0.9900 . ?
C29 H29B 0.9900 . ?
C30 C31 1.524(7) . ?
C30 H30A 0.9900 . ?
C30 H30B 0.9900 . ?
C31 C32 1.525(7) . ?
C31 H31A 0.9900 . ?
C31 H31B 0.9900 . ?
C32 H32A 0.9800 . ?
C32 H32B 0.9800 . ?
C32 H32C 0.9800 . ?
N3 C41 1.506(6) . ?
N3 C37 1.507(6) . ?
N3 C45 1.515(6) . ?
N3 C33 1.520(6) . ?
C33 C34 1.498(6) . ?
C33 H33A 0.9900 . ?
C33 H33B 0.9900 . ?
C34 C35 1.510(7) . ?
C34 H34A 0.9900 . ?
C34 H34B 0.9900 . ?
C35 C36 1.521(7) . ?
C35 H35A 0.9900 . ?
C35 H35B 0.9900 . ?
C36 H36A 0.9800 . ?
C36 H36B 0.9800 . ?
C36 H36C 0.9800 . ?
C37 C38 1.491(7) . ?
C37 H37A 0.9900 . ?
C37 H37B 0.9900 . ?
C38 C39 1.534(7) . ?
C38 H38A 0.9900 . ?
C38 H38B 0.9900 . ?
C39 C40 1.524(8) . ?
C39 H39A 0.9900 . ?
C39 H39B 0.9900 . ?
C40 H40A 0.9800 . ?
C40 H40B 0.9800 . ?
C40 H40C 0.9800 . ?
C41 C42 1.493(7) . ?
C41 H41A 0.9900 . ?
C41 H41B 0.9900 . ?
C42 C43 1.524(7) . ?
C42 H42A 0.9900 . ?
C42 H42B 0.9900 . ?
C43 C44 1.530(7) . ?
C43 H43A 0.9900 . ?
C43 H43B 0.9900 . ?
C44 H44A 0.9800 . ?
C44 H44B 0.9800 . ?
C44 H44C 0.9800 . ?
C45 C46 1.489(7) . ?
C45 H45A 0.9900 . ?
C45 H45B 0.9900 . ?
C46 C47 1.532(7) . ?
C46 H46A 0.9900 . ?
C46 H46B 0.9900 . ?
C47 C48B 1.530(8) . ?
C47 C48A 1.533(8) . ?
C47 H47A 0.9900 . ?
C47 H47B 0.9900 . ?
C47 H47C 0.9900 . ?
C47 H47D 0.9900 . ?
C48A H48A 0.9800 . ?
C48A H48B 0.9800 . ?
C48A H48C 0.9800 . ?
C48B H48D 0.9800 . ?
C48B H48E 0.9800 . ?
C48B H48F 0.9800 . ?
N4 C49 1.512(6) . ?
N4 C57 1.515(6) . ?
N4 C53 1.518(6) . ?
N4 C61 1.519(6) . ?
C49 C50 1.495(7) . ?
C49 H49A 0.9900 . ?
C49 H49B 0.9900 . ?
C50 C51 1.534(7) . ?
C50 H50A 0.9900 . ?
C50 H50B 0.9900 . ?
C51 C52 1.530(7) . ?
C51 H51A 0.9900 . ?
C51 H51B 0.9900 . ?
C52 H52A 0.9800 . ?
C52 H52B 0.9800 . ?
C52 H52C 0.9800 . ?
C53 C54 1.491(7) . ?
C53 H53A 0.9900 . ?
C53 H53B 0.9900 . ?
C54 C55 1.524(7) . ?
C54 H54A 0.9900 . ?
C54 H54B 0.9900 . ?
C55 C56 1.519(7) . ?
C55 H55A 0.9900 . ?
C55 H55B 0.9900 . ?
C56 H56A 0.9800 . ?
C56 H56B 0.9800 . ?
C56 H56C 0.9800 . ?
C57 C58 1.492(7) . ?
C57 H57A 0.9900 . ?
C57 H57B 0.9900 . ?
C58 C59 1.522(7) . ?
C58 H58A 0.9900 . ?
C58 H58B 0.9900 . ?
C59 C60 1.529(8) . ?
C59 H59A 0.9900 . ?
C59 H59B 0.9900 . ?
C60 H60A 0.9800 . ?
C60 H60B 0.9800 . ?
C60 H60C 0.9800 . ?
C61 C62 1.460(7) . ?
C61 H61A 0.9900 . ?
C61 H61B 0.9900 . ?
C62 C63 1.523(7) . ?
C62 H62A 0.9900 . ?
C62 H62B 0.9900 . ?
C63 C64 1.522(7) . ?
C63 H63A 0.9900 . ?
C63 H63B 0.9900 . ?
C64 H64A 0.9800 . ?
C64 H64B 0.9800 . ?
C64 H64C 0.9800 . ?
N5 C77 1.503(6) . ?
N5 C73 1.503(6) . ?
N5 C69 1.509(6) . ?
N5 C65 1.512(7) . ?
C65 C66 1.497(7) . ?
C65 H65A 0.9900 . ?
C65 H65B 0.9900 . ?
C66 C67 1.527(8) . ?
C66 H66A 0.9900 . ?
C66 H66B 0.9900 . ?
C67 C68 1.527(8) . ?
C67 H67A 0.9900 . ?
C67 H67B 0.9900 . ?
C68 H68A 0.9800 . ?
C68 H68B 0.9800 . ?
C68 H68C 0.9800 . ?
C69 C70 1.477(7) . ?
C69 H69A 0.9900 . ?
C69 H69B 0.9900 . ?
C70 C71 1.537(8) . ?
C70 H70A 0.9900 . ?
C70 H70B 0.9900 . ?
C71 C72 1.523(8) . ?
C71 H71A 0.9900 . ?
C71 H71B 0.9900 . ?
C72 H72A 0.9800 . ?
C72 H72B 0.9800 . ?
C72 H72C 0.9800 . ?
C73 C74 1.481(7) . ?
C73 H73A 0.9900 . ?
C73 H73B 0.9900 . ?
C74 C75 1.535(8) . ?
C74 H74A 0.9900 . ?
C74 H74B 0.9900 . ?
C75 C76 1.528(8) . ?
C75 H75A 0.9900 . ?
C75 H75B 0.9900 . ?
C76 H76A 0.9800 . ?
C76 H76B 0.9800 . ?
C76 H76C 0.9800 . ?
C77 C78 1.490(8) . ?
C77 H77A 0.9900 . ?
C77 H77B 0.9900 . ?
C78 C79 1.552(8) . ?
C78 H78A 0.9900 . ?
C78 H78B 0.9900 . ?
C79 C80 1.511(8) . ?
C79 H79A 0.9900 . ?
C79 H79B 0.9900 . ?
C80 H80A 0.9800 . ?
C80 H80B 0.9800 . ?
C80 H80C 0.9800 . ?
N6 C85 1.503(7) . ?
N6 C81 1.508(7) . ?
N6 C89 1.512(7) . ?
N6 C93 1.517(7) . ?
C81 C82 1.484(8) . ?
C81 H81A 0.9900 . ?
C81 H81B 0.9900 . ?
C82 C83 1.532(8) . ?
C82 H82A 0.9900 . ?
C82 H82B 0.9900 . ?
C83 C84 1.520(8) . ?
C83 H83A 0.9900 . ?
C83 H83B 0.9900 . ?
C84 H84A 0.9800 . ?
C84 H84B 0.9800 . ?
C84 H84C 0.9800 . ?
C85 C86 1.501(8) . ?
C85 H85A 0.9900 . ?
C85 H85B 0.9900 . ?
C86 C87 1.533(8) . ?
C86 H86A 0.9900 . ?
C86 H86B 0.9900 . ?
C87 C88 1.524(8) . ?
C87 H87A 0.9900 . ?
C87 H87B 0.9900 . ?
C88 H88A 0.9800 . ?
C88 H88B 0.9800 . ?
C88 H88C 0.9800 . ?
C89 C90 1.491(8) . ?
C89 H89A 0.9900 . ?
C89 H89B 0.9900 . ?
C90 C91 1.538(8) . ?
C90 H90A 0.9900 . ?
C90 H90B 0.9900 . ?
C91 C92 1.530(8) . ?
C91 H91A 0.9900 . ?
C91 H91B 0.9900 . ?
C92 H92A 0.9800 . ?
C92 H92B 0.9800 . ?
C92 H92C 0.9800 . ?
C93 C94 1.483(8) . ?
C93 H93A 0.9900 . ?
C93 H93B 0.9900 . ?
C94 C95 1.545(8) . ?
C94 H94A 0.9900 . ?
C94 H94B 0.9900 . ?
C95 C96B 1.525(8) . ?
C95 C96A 1.5286 . ?
C95 H95A 0.9900 . ?
C95 H95B 0.9900 . ?
C95 H95C 0.9900 . ?
C95 H95D 0.9900 . ?
C96A H96A 0.9800 . ?
C96A H96B 0.9800 . ?
C96A H96C 0.9800 . ?
C96B H96D 0.9800 . ?
C96B H96E 0.9800 . ?
C96B H96F 0.9800 . ?
N7 C105 1.499(5) . ?
N7 C97 1.517(7) . ?
N7 C109 1.518(7) . ?
N7 C101 1.520(7) . ?
C97 C98 1.479(8) . ?
C97 H97A 0.9900 . ?
C97 H97B 0.9900 . ?
C98 C99 1.533(8) . ?
C98 H98A 0.9900 . ?
C98 H98B 0.9900 . ?
C99 C100 1.526(8) . ?
C99 H99A 0.9900 . ?
C99 H99B 0.9900 . ?
C100 H100A 0.9800 . ?
C100 H100B 0.9800 . ?
C100 H100C 0.9800 . ?
C101 C102 1.483(8) . ?
C101 H101A 0.9900 . ?
C101 H101B 0.9900 . ?
C102 C103 1.526(8) . ?
C102 H102A 0.9900 . ?
C102 H102B 0.9900 . ?
C103 C104 1.527(8) . ?
C103 H103A 0.9900 . ?
C103 H103B 0.9900 . ?
C104 H104A 0.9800 . ?
C104 H104B 0.9800 . ?
C104 H104C 0.9800 . ?
C105 C106 1.507(6) . ?
C105 H105A 0.9900 . ?
C105 H105B 0.9900 . ?
C106 C107 1.537(6) . ?
C106 H106A 0.9900 . ?
C106 H106B 0.9900 . ?
C107 C108 1.540(8) . ?
C107 H107A 0.9900 . ?
C107 H107B 0.9900 . ?
C108 H108A 0.9800 . ?
C108 H108B 0.9800 . ?
C108 H108C 0.9800 . ?
C109 C110 1.499(5) . ?
C109 H109A 0.9900 . ?
C109 H109B 0.9900 . ?
C110 C111 1.507(6) . ?
C110 H110A 0.9900 . ?
C110 H110B 0.9900 . ?
C111 C112 1.537(6) . ?
C111 H111A 0.9900 . ?
C111 H111B 0.9900 . ?
C112 H112A 0.9800 . ?
C112 H112B 0.9800 . ?
C112 H112C 0.9800 . ?
N8 C125 1.505(7) . ?
N8 C117 1.510(7) . ?
N8 C121 1.514(7) . ?
N8 C113 1.515(7) . ?
C113 C114 1.468(8) . ?
C113 H113A 0.9900 . ?
C113 H113B 0.9900 . ?
C114 C115 1.538(8) . ?
C114 H114A 0.9900 . ?
C114 H114B 0.9900 . ?
C115 C116 1.539(8) . ?
C115 H115A 0.9900 . ?
C115 H115B 0.9900 . ?
C116 H116A 0.9800 . ?
C116 H116B 0.9800 . ?
C116 H116C 0.9800 . ?
C117 C118 1.493(8) . ?
C117 H117A 0.9900 . ?
C117 H117B 0.9900 . ?
C118 C119 1.542(8) . ?
C118 H118A 0.9900 . ?
C118 H118B 0.9900 . ?
C119 C120 1.513(8) . ?
C119 H119A 0.9900 . ?
C119 H119B 0.9900 . ?
C120 H120A 0.9800 . ?
C120 H120B 0.9800 . ?
C120 H120C 0.9800 . ?
C121 C122 1.489(8) . ?
C121 H121A 0.9900 . ?
C121 H121B 0.9900 . ?
C122 C123 1.533(8) . ?
C122 H122A 0.9900 . ?
C122 H122B 0.9900 . ?
C123 C124 1.519(8) . ?
C123 H123A 0.9900 . ?
C123 H123B 0.9900 . ?
C124 H124A 0.9800 . ?
C124 H124B 0.9800 . ?
C124 H124C 0.9800 . ?
C125 C126 1.481(8) . ?
C125 H125A 0.9900 . ?
C125 H125B 0.9900 . ?
C126 C127 1.531(8) . ?
C126 H126A 0.9900 . ?
C126 H126B 0.9900 . ?
C127 C128 1.527(8) . ?
C127 H127A 0.9900 . ?
C127 H127B 0.9900 . ?
C128 H128A 0.9800 . ?
C128 H128B 0.9800 . ?
C128 H128C 0.9800 . ?
